data_7232382
loop_
_publ_author_name
'Tiihonen, Antti'
'Lahtinen, Manu'

_publ_section_title
;
 In-depth structural analysis of lanthanoid coordination networks based on
 a flexible tripodal zwitterionic isonicotinate ligand
;
_journal_issue 14
_journal_name_full CrystEngComm
_journal_page_first 2286
_journal_paper_doi 10.1039/C8CE01015C
_journal_volume 21
_journal_year 2019
_chemical_formula_moiety 'C60 H62 N6 O17 Sm2, 0.1(Br), 5.9(C F3 O3 S), 0.75(O)'
_chemical_formula_sum 'C65.9 H86 Br0.1 F17.7 N6 O47.45 S5.9 Sm2'
_chemical_formula_weight 2555.55
_space_group_crystal_system triclinic
_space_group_IT_number 2
_space_group_name_Hall '-P 1'
_space_group_name_H-M_alt 'P -1'
_symmetry_space_group_name_Hall '-P 1'
_symmetry_space_group_name_H-M 'P -1'
_atom_sites_solution_hydrogens mixed
_atom_sites_solution_primary iterative
_audit_creation_date 2018-03-28
_audit_creation_method
;
Olex2 1.2
(compiled 2017.08.10 svn.r3458 for OlexSys, GUI svn.r5381)
;
_audit_update_record
;
2018-03-29 deposited with the CCDC.    2019-02-18 downloaded from the CCDC.
;
_cell_angle_alpha 89.1178(19)
_cell_angle_beta 87.111(2)
_cell_angle_gamma 87.308(3)
_cell_formula_units_Z 2
_cell_length_a 10.1269(3)
_cell_length_b 14.2176(4)
_cell_length_c 34.2981(6)
_cell_measurement_reflns_used 9569
_cell_measurement_temperature 123.00(10)
_cell_measurement_theta_max 76.5740
_cell_measurement_theta_min 2.5520
_cell_volume 4926.1(2)
_computing_cell_refinement 'CrysAlisPro 1.171.38.43 (Rigaku OD, 2015)'
_computing_data_collection 'CrysAlisPro 1.171.38.43 (Rigaku OD, 2015)'
_computing_data_reduction 'CrysAlisPro 1.171.38.43 (Rigaku OD, 2015)'
_computing_molecular_graphics 'Olex2 (Dolomanov et al., 2009)'
_computing_publication_material 'Olex2 (Dolomanov et al., 2009)'
_computing_structure_refinement 'ShelXL (Sheldrick, 2015)'
_computing_structure_solution
;
Superflip (Palatinus & Chapuis, 2007;Palatinus & van der Lee, 2008;
Palatinus et al., 2012)
;
_diffrn_ambient_environment N~2~
_diffrn_ambient_temperature 123.00(10)
_diffrn_detector 'CCD plate'
_diffrn_detector_area_resol_mean 10.3953
_diffrn_detector_type Atlas
_diffrn_measured_fraction_theta_full 0.993
_diffrn_measured_fraction_theta_max 0.992
_diffrn_measurement_details
;
List of Runs (angles in degrees, time in seconds):

  # Type    Start    End  Width  t~exp~   \w     \q     \k     \f   Frames
#--------------------------------------------------------------------------
  1  \w   -118.00  -9.00   1.00    8.00    --  -41.78 -77.00  90.00  109
  2  \w   -116.00 -17.00   1.00    8.00    --  -41.78 -37.00 -30.00   99
  3  \w      1.00  83.00   1.00    8.00    --   41.78 -99.00 -60.00   82
  4  \w      1.00  62.00   1.00    8.00    --   41.78 -99.00-150.00   61
  5  \w     36.00 145.00   1.00   50.00    --  112.00 -77.00 -30.00  109
  6  \w     41.00 116.00   1.00   50.00    --  112.00-111.00 150.00   75
  7  \w     38.00  77.00   1.00   50.00    --  112.00 -30.00 -60.00   39
  8  \w     31.00 165.00   1.00   50.00    --  112.00 -15.00  90.00  134
  9  \w     31.00 109.00   1.00   50.00    --  112.00 -94.00 -90.00   78
 10  \w     45.00  91.00   1.00   50.00    --  112.00 -30.00 -30.00   46
 11  \w    106.00 169.00   1.00   50.00    --  112.00 111.00  60.00   63
 12  \w     41.00 126.00   1.00   50.00    --  112.00 -61.00 120.00   85
 13  \w     86.00 174.00   1.00   50.00    --  112.00  45.00 120.00   88
;
_diffrn_measurement_device 'four-circle diffractometer'
_diffrn_measurement_device_type 'SuperNova, Dual, Cu at zero, Atlas'
_diffrn_measurement_method '\w scans'
_diffrn_orient_matrix_type 'CrysAlisPro convention (1999,Acta A55,543-557)'
_diffrn_orient_matrix_UB_11 -0.0979786000
_diffrn_orient_matrix_UB_12 0.0860599000
_diffrn_orient_matrix_UB_13 0.0033042000
_diffrn_orient_matrix_UB_21 0.1098259000
_diffrn_orient_matrix_UB_22 0.0642542000
_diffrn_orient_matrix_UB_23 -0.0154456000
_diffrn_orient_matrix_UB_31 -0.0398664000
_diffrn_orient_matrix_UB_32 -0.0153006000
_diffrn_orient_matrix_UB_33 -0.0421132000
_diffrn_radiation_monochromator mirror
_diffrn_radiation_probe x-ray
_diffrn_radiation_type CuK\a
_diffrn_radiation_wavelength 1.54184
_diffrn_reflns_av_R_equivalents 0.0610
_diffrn_reflns_av_unetI/netI 0.0940
_diffrn_reflns_Laue_measured_fraction_full 0.993
_diffrn_reflns_Laue_measured_fraction_max 0.992
_diffrn_reflns_limit_h_max 12
_diffrn_reflns_limit_h_min -12
_diffrn_reflns_limit_k_max 16
_diffrn_reflns_limit_k_min -17
_diffrn_reflns_limit_l_max 36
_diffrn_reflns_limit_l_min -41
_diffrn_reflns_number 29760
_diffrn_reflns_point_group_measured_fraction_full 0.993
_diffrn_reflns_point_group_measured_fraction_max 0.992
_diffrn_reflns_theta_full 67.684
_diffrn_reflns_theta_max 68.000
_diffrn_reflns_theta_min 3.112
_diffrn_source 'micro-focus sealed X-ray tube'
_diffrn_source_type 'SuperNova (Cu) X-ray Source'
_exptl_absorpt_coefficient_mu 11.237
_exptl_absorpt_correction_T_max 0.736
_exptl_absorpt_correction_T_min 0.410
_exptl_absorpt_correction_type gaussian
_exptl_absorpt_process_details
;
CrysAlisPro 1.171.38.43 (Rigaku Oxford Diffraction, 2015)
Numerical absorption correction based on gaussian integration over
            a multifaceted crystal model
Empirical absorption correction using spherical harmonics,
 implemented in SCALE3 ABSPACK scaling algorithm.
;
_exptl_crystal_colour 'clear colourless'
_exptl_crystal_colour_lustre clear
_exptl_crystal_colour_primary colourless
_exptl_crystal_density_diffrn 1.723
_exptl_crystal_description irregular
_exptl_crystal_F_000 2568
_exptl_crystal_size_max 0.167
_exptl_crystal_size_mid 0.109
_exptl_crystal_size_min 0.046
_refine_diff_density_max 1.639
_refine_diff_density_min -1.386
_refine_diff_density_rms 0.143
_refine_ls_extinction_method none
_refine_ls_goodness_of_fit_ref 1.022
_refine_ls_hydrogen_treatment constr
_refine_ls_matrix_type full
_refine_ls_number_parameters 1256
_refine_ls_number_reflns 17807
_refine_ls_number_restraints 4
_refine_ls_restrained_S_all 1.023
_refine_ls_R_factor_all 0.0845
_refine_ls_R_factor_gt 0.0694
_refine_ls_shift/su_max 0.003
_refine_ls_shift/su_mean 0.000
_refine_ls_structure_factor_coef Fsqd
_refine_ls_weighting_details 'w=1/[\s^2^(Fo^2^)+(0.0990P)^2^+8.1554P] where P=(Fo^2^+2Fc^2^)/3'
_refine_ls_weighting_scheme calc
_refine_ls_wR_factor_gt 0.1760
_refine_ls_wR_factor_ref 0.1891
_reflns_Friedel_coverage 0.000
_reflns_number_gt 14021
_reflns_number_total 17807
_reflns_threshold_expression 'I > 2\s(I)'
_cod_data_source_file c8ce01015c2.cif
_cod_data_source_block jj003-01-sm-otf-h2o-red6
_cod_depositor_comments 'Adding full bibliography for 7232365--7232385.cif.'
_cod_original_formula_sum 'C65.90 H86 Br0.10 F17.70 N6 O47.45 S5.90 Sm2'
_cod_database_code 7232382
_shelx_shelxl_version_number 2017/1
_chemical_oxdiff_formula 'C21 H20 O9 N3 F3 Sm S2'
_shelx_space_group_comment
;
The symmetry employed for this shelxl refinement is uniquely defined
by the following loop, which should always be used as a source of
symmetry information in preference to the above space-group names.
They are only intended as comments.
;
_reflns_odcompleteness_completeness 99.35
_reflns_odcompleteness_iscentric 1
_reflns_odcompleteness_theta 66.97
_olex2_refinement_description
;
1. Fixed Uiso
 At 1.2 times of:
  All C(H) groups, All C(H,H) groups
 At 1.5 times of:
  All C(H,H,H) groups, All O(H,H) groups
2. Shared sites
{O38A, O39B}
3. Restrained distances
 C34B-C37B
 1.53 with sigma of 0.02
 C37B-O38B
 1.25 with sigma of 0.02
 C37B-O39B
 1.25 with sigma of 0.02
 H4WA-O11A
 1.7 with sigma of 0.02
4. Uiso/Uaniso restraints and constraints
Uanis(O38A) = Uanis(O39B)
Uanis(C35B) = Uanis(C36B) = Uanis(N31B) = Uanis(C32B) = Uanis(C33B) =
Uanis(C34B) = Uanis(C37B) = Uanis(O38B)
Uanis(O12B) = Uanis(O10A)
Uanis(F16B) = Uanis(C13B) = Uanis(F14B) = Uanis(F15B)
Uanis(F16A) = Uanis(C13A) = Uanis(F15A) = Uanis(F14A)
Uanis(C5A) = Uanis(F7A) = Uanis(F7B) = Uanis(F6A)
Uanis(C5B) = Uanis(F6B) = Uanis(F7B) = Uanis(F8B)
Uanis(O3B) = Uanis(O2B) = Uanis(O4B)
Uanis(C32A) = Uanis(C33A) = Uanis(C36A) = Uanis(C35A) = Uanis(C35B) =
Uanis(N31A) = Uanis(C37A) = Uanis(O39B) = Uanis(O39A)
Uanis(O6WA) = Uanis(O6WB)
5. Others
 Sof(C5B)=Sof(F8B)=Sof(F6B)=Sof(F7B)=Sof(O4B)=Sof(O3B)=Sof(O2B)=Sof(S1B)=1-
 FVAR(1)
 Sof(C5A)=Sof(F7A)=Sof(F8A)=Sof(F6A)=Sof(O4A)=Sof(O2A)=Sof(O3A)=Sof(S1A)=FVAR(1)
 Sof(C35B)=Sof(H35B)=Sof(C36B)=Sof(H36B)=Sof(N31B)=Sof(C32B)=Sof(H32B)=
 Sof(C33B)=Sof(H33B)=Sof(C34B)=Sof(C37B)=Sof(O38B)=Sof(O39B)=1-FVAR(2)
 Sof(C32A)=Sof(H32A)=Sof(C33A)=Sof(H33A)=Sof(C34A)=Sof(C35A)=Sof(H35A)=
 Sof(C36A)=Sof(H36A)=Sof(C37A)=Sof(N31A)=Sof(O38A)=Sof(O39A)=FVAR(2)
 Fixed Sof: Br1C(0.1) C13A(0.65) F14A(0.65) F16A(0.65) F15A(0.65) O10A(0.65)
 O12A(0.65) O11A(0.65) S9A(0.65) C13B(0.25) F14B(0.25) F16B(0.25) F15B(0.25)
 O12B(0.25) O10B(0.25) O11B(0.25) S9B(0.25) O6WB(0.375) O6WA(0.375)
6.a Rotating group:
 O1W(H1WA,H1WB), O2W(H2WA,H2WB), O3W(H3WA,H3WB), O4W(H4WA,H4WB), O5W(H5WA,H5WB)
6.b Secondary CH2 refined with riding coordinates:
 C10(H10A,H10B), C20(H20A,H20B), C49(H49A,H49B), C59(H59A,H59B), C69(H69A,H69B)
6.c Aromatic/amide H refined with riding coordinates:
 C12(H12), C13(H13), C15(H15), C16(H16), C22(H22), C23(H23), C25(H25),
 C26(H26), C32A(H32A), C33A(H33A), C35A(H35A), C35B(H35B), C36B(H36B),
 C32B(H32B), C33B(H33B), C36A(H36A), C51(H51), C52(H52), C54(H54), C55(H55),
 C61(H61), C62(H62), C64(H64), C65(H65), C71(H71), C72(H72), C74(H74), C75(H75)
6.d Fitted hexagon refined as free rotating group:
 C35B(C36B,N31B,C32B,C33B,C34B)
6.e Idealised Me refined as rotating group:
 C7(H7A,H7B,H7C), C8(H8A,H8B,H8C), C9(H9A,H9B,H9C), C46(H46A,H46B,H46C),
 C47(H47A,H47B,H47C), C48(H48A,H48B,H48C)
;
_olex2_submission_special_instructions 'No special instructions were received'
_oxdiff_exptl_absorpt_empirical_details
;
Empirical correction (ABSPACK) includes:
- Absorption correction using spherical harmonics
- Frame scaling
- Detector area scaling
;
_oxdiff_exptl_absorpt_empirical_full_max 1.384
_oxdiff_exptl_absorpt_empirical_full_min 0.718

loop_
_space_group_symop_operation_xyz
'x, y, z'
'-x, -y, -z'

loop_
_atom_site_label
_atom_site_type_symbol
_atom_site_fract_x
_atom_site_fract_y
_atom_site_fract_z
_atom_site_U_iso_or_equiv
_atom_site_adp_type
_atom_site_occupancy
_atom_site_site_symmetry_order
_atom_site_calc_flag
_atom_site_refinement_flags_posn
_atom_site_refinement_flags_occupancy
_atom_site_disorder_assembly
_atom_site_disorder_group
C1 C 0.1946(7) 0.2940(6) 1.00966(19) 0.0309(15) Uani 1 1 d . . . .
C2 C 0.2581(7) 0.3750(5) 1.02133(19) 0.0278(14) Uani 1 1 d . . . .
C3 C 0.3566(7) 0.3641(6) 1.0487(2) 0.0330(16) Uani 1 1 d . . . .
C4 C 0.3919(8) 0.2756(7) 1.0645(2) 0.0412(19) Uani 1 1 d . . . .
C5 C 0.3339(9) 0.1955(7) 1.0508(2) 0.046(2) Uani 1 1 d . . . .
C6 C 0.2327(9) 0.2053(6) 1.0247(2) 0.0380(18) Uani 1 1 d . . . .
C7 C 0.2271(8) 0.4699(6) 1.0030(3) 0.0415(18) Uani 1 1 d . . . .
H7A H 0.267223 0.471938 0.976413 0.062 Uiso 1 1 calc GR . . .
H7B H 0.263009 0.519122 1.018547 0.062 Uiso 1 1 calc GR . . .
H7C H 0.130980 0.480483 1.002127 0.062 Uiso 1 1 calc GR . . .
C8 C 0.4950(11) 0.2675(12) 1.0943(3) 0.074(4) Uani 1 1 d . . . .
H8A H 0.486553 0.322621 1.111226 0.111 Uiso 1 1 calc GR . . .
H8B H 0.583176 0.264242 1.081117 0.111 Uiso 1 1 calc GR . . .
H8C H 0.482816 0.210290 1.110157 0.111 Uiso 1 1 calc GR . . .
C9 C 0.1659(12) 0.1201(8) 1.0104(3) 0.065(3) Uani 1 1 d . . . .
H9A H 0.069653 0.129873 1.014217 0.097 Uiso 1 1 calc GR . . .
H9B H 0.195364 0.064111 1.025153 0.097 Uiso 1 1 calc GR . . .
H9C H 0.189289 0.111310 0.982582 0.097 Uiso 1 1 calc GR . . .
C10 C 0.0898(7) 0.3047(6) 0.9810(2) 0.0330(16) Uani 1 1 d . . . .
H10A H 0.046835 0.368400 0.983650 0.040 Uiso 1 1 calc R . . .
H10B H 0.021728 0.258561 0.987780 0.040 Uiso 1 1 calc R . . .
C12 C 0.2666(7) 0.2816(6) 0.9287(2) 0.0291(15) Uani 1 1 d . . . .
H12 H 0.330515 0.282604 0.947984 0.035 Uiso 1 1 calc R . . .
C13 C 0.3064(7) 0.2704(6) 0.88972(19) 0.0285(15) Uani 1 1 d . . . .
H13 H 0.397962 0.264530 0.882219 0.034 Uiso 1 1 calc R . . .
C14 C 0.2130(7) 0.2676(5) 0.86172(19) 0.0243(13) Uani 1 1 d . . . .
C15 C 0.0810(7) 0.2773(6) 0.8734(2) 0.0316(16) Uani 1 1 d . . . .
H15 H 0.014985 0.276301 0.854670 0.038 Uiso 1 1 calc R . . .
C16 C 0.0455(7) 0.2886(6) 0.9125(2) 0.0322(16) Uani 1 1 d . . . .
H16 H -0.045523 0.294702 0.920725 0.039 Uiso 1 1 calc R . . .
C17 C 0.2556(7) 0.2559(5) 0.81877(19) 0.0269(14) Uani 1 1 d . . . .
C20 C 0.4337(8) 0.4481(8) 1.0592(2) 0.046(2) Uani 1 1 d . . . .
H20A H 0.527768 0.427438 1.061340 0.055 Uiso 1 1 calc R . . .
H20B H 0.429065 0.495240 1.037671 0.055 Uiso 1 1 calc R . . .
C22 C 0.2537(8) 0.5027(8) 1.1065(3) 0.052(3) Uani 1 1 d . . . .
H22 H 0.191720 0.473036 1.091448 0.063 Uiso 1 1 calc R . . .
C23 C 0.2100(7) 0.5546(7) 1.1387(2) 0.041(2) Uani 1 1 d . . . .
H23 H 0.118166 0.559934 1.145821 0.049 Uiso 1 1 calc R . . .
C24 C 0.2978(7) 0.5980(6) 1.1602(2) 0.0344(17) Uani 1 1 d . . . .
C25 C 0.4316(7) 0.5886(7) 1.1494(2) 0.041(2) Uani 1 1 d . . . .
H25 H 0.494757 0.617748 1.164202 0.049 Uiso 1 1 calc R . . .
C26 C 0.4715(7) 0.5369(7) 1.1172(2) 0.0365(18) Uani 1 1 d . . . .
H26 H 0.563064 0.531558 1.109558 0.044 Uiso 1 1 calc R . . .
C27 C 0.2534(7) 0.6588(7) 1.1950(2) 0.0384(19) Uani 1 1 d . . . .
C30 C 0.3940(11) 0.1004(9) 1.0604(4) 0.065(3) Uani 1 1 d . . . .
C32A C 0.2309(13) 0.0647(10) 1.1111(4) 0.0567(10) Uani 0.724(6) 1 d . P A 1
H32A H 0.175677 0.113842 1.100789 0.068 Uiso 0.724(6) 1 calc R P A 1
C33A C 0.1850(14) 0.0099(10) 1.1441(4) 0.0567(10) Uani 0.724(6) 1 d . P A 1
H33A H 0.095398 0.016018 1.153662 0.068 Uiso 0.724(6) 1 calc R P A 1
C34A C 0.2728(11) -0.0514(9) 1.1614(3) 0.037(3) Uani 0.724(6) 1 d . P A 1
C35A C 0.3907(14) -0.0701(11) 1.1422(4) 0.0567(10) Uani 0.724(6) 1 d . P A 1
H35A H 0.449856 -0.117958 1.151677 0.068 Uiso 0.724(6) 1 calc R P A 1
C35B C 0.274(3) -0.0544(12) 1.1482(7) 0.0567(10) Uani 0.276(6) 1 d . P A 2
H35B H 0.276487 -0.120157 1.153677 0.068 Uiso 0.276(6) 1 calc R P A 2
C36B C 0.326(3) -0.0213(14) 1.1125(6) 0.0567(10) Uani 0.276(6) 1 d G P A 2
H36B H 0.363168 -0.064359 1.093620 0.068 Uiso 0.276(6) 1 calc R P A 2
N31B N 0.323(2) 0.0749(15) 1.1045(5) 0.0567(10) Uani 0.276(6) 1 d G P A 2
C32B C 0.268(2) 0.1379(12) 1.1321(6) 0.0567(10) Uani 0.276(6) 1 d G P A 2
H32B H 0.266434 0.203648 1.126575 0.068 Uiso 0.276(6) 1 calc R P A 2
C33B C 0.217(2) 0.1048(14) 1.1678(5) 0.0567(10) Uani 0.276(6) 1 d G P A 2
H33B H 0.179753 0.147853 1.186631 0.068 Uiso 0.276(6) 1 calc R P A 2
C34B C 0.220(3) 0.0086(16) 1.1758(6) 0.0567(10) Uani 0.276(6) 1 d DG P A 2
C36A C 0.4250(14) -0.0200(10) 1.1089(4) 0.0567(10) Uani 0.724(6) 1 d . P A 1
H36A H 0.507358 -0.035141 1.095423 0.068 Uiso 0.724(6) 1 calc R P A 1
C37A C 0.2343(13) -0.1067(11) 1.1981(4) 0.0567(10) Uani 0.724(6) 1 d . P A 1
C37B C 0.159(3) -0.0334(15) 1.2137(6) 0.0567(10) Uani 0.276(6) 1 d D P A 2
C40 C 0.3008(7) 0.2976(5) 0.49308(18) 0.0239(13) Uani 1 1 d . . . .
C41 C 0.2667(8) 0.2106(5) 0.4781(2) 0.0314(16) Uani 1 1 d . . . .
C42 C 0.1687(8) 0.2091(5) 0.4511(2) 0.0297(15) Uani 1 1 d . . . .
C43 C 0.1062(7) 0.2922(5) 0.4382(2) 0.0267(14) Uani 1 1 d . . . .
C44 C 0.1392(6) 0.3781(5) 0.45376(19) 0.0231(13) Uani 1 1 d . . . .
C45 C 0.2351(6) 0.3819(5) 0.48131(19) 0.0235(13) Uani 1 1 d . . . .
C46 C 0.3357(10) 0.1193(6) 0.4913(3) 0.048(2) Uani 1 1 d . . . .
H46A H 0.410064 0.133491 0.507124 0.072 Uiso 1 1 calc GR . . .
H46B H 0.368558 0.083191 0.468452 0.072 Uiso 1 1 calc GR . . .
H46C H 0.272791 0.082162 0.507010 0.072 Uiso 1 1 calc GR . . .
C47 C 0.0040(9) 0.2910(6) 0.4069(2) 0.0399(19) Uani 1 1 d . . . .
H47A H -0.085124 0.300350 0.419131 0.060 Uiso 1 1 calc GR . . .
H47B H 0.011390 0.230152 0.393706 0.060 Uiso 1 1 calc GR . . .
H47C H 0.020192 0.341592 0.387782 0.060 Uiso 1 1 calc GR . . .
C48 C 0.2676(8) 0.4735(5) 0.4991(2) 0.0331(16) Uani 1 1 d . . . .
H48A H 0.255614 0.468665 0.527625 0.050 Uiso 1 1 calc GR . . .
H48B H 0.208668 0.524277 0.489450 0.050 Uiso 1 1 calc GR . . .
H48C H 0.359684 0.487150 0.491975 0.050 Uiso 1 1 calc GR . . .
C49 C 0.4080(7) 0.3023(6) 0.5217(2) 0.0317(15) Uani 1 1 d . . . .
H49A H 0.444077 0.365825 0.520132 0.038 Uiso 1 1 calc R . . .
H49B H 0.480811 0.256291 0.514044 0.038 Uiso 1 1 calc R . . .
C51 C 0.2353(7) 0.2684(5) 0.57422(19) 0.0252(13) Uani 1 1 d . . . .
H51 H 0.170878 0.268099 0.555024 0.030 Uiso 1 1 calc R . . .
C52 C 0.1976(6) 0.2546(5) 0.61337(19) 0.0237(13) Uani 1 1 d . . . .
H52 H 0.107497 0.246282 0.621110 0.028 Uiso 1 1 calc R . . .
C53 C 0.2925(6) 0.2532(4) 0.64077(18) 0.0213(12) Uani 1 1 d . . . .
C54 C 0.4240(7) 0.2662(5) 0.6290(2) 0.0269(14) Uani 1 1 d . . . .
H54 H 0.490536 0.264971 0.647627 0.032 Uiso 1 1 calc R . . .
C55 C 0.4564(6) 0.2809(5) 0.58962(19) 0.0241(13) Uani 1 1 d . . . .
H55 H 0.545729 0.290119 0.581177 0.029 Uiso 1 1 calc R . . .
C56 C 0.2543(7) 0.2406(5) 0.68377(19) 0.0255(14) Uani 1 1 d . . . .
C59 C 0.1227(9) 0.1150(6) 0.4377(2) 0.0370(17) Uani 1 1 d . . . .
H59A H 0.131979 0.068124 0.459180 0.044 Uiso 1 1 calc R . . .
H59B H 0.027715 0.122037 0.432210 0.044 Uiso 1 1 calc R . . .
C61 C 0.2739(11) 0.1343(7) 0.3788(3) 0.055(2) Uani 1 1 d . . . .
H61 H 0.281672 0.198442 0.385349 0.066 Uiso 1 1 calc R . . .
C62 C 0.3386(11) 0.0989(8) 0.3458(3) 0.057(3) Uani 1 1 d . . . .
H62 H 0.390130 0.138864 0.329380 0.069 Uiso 1 1 calc R . . .
C63 C 0.3297(9) 0.0060(7) 0.3364(3) 0.045(2) Uani 1 1 d . . . .
C64 C 0.2509(9) -0.0494(6) 0.3602(3) 0.0410(19) Uani 1 1 d . . . .
H64 H 0.242808 -0.113969 0.354413 0.049 Uiso 1 1 calc R . . .
C65 C 0.1845(9) -0.0110(5) 0.3922(2) 0.0361(17) Uani 1 1 d . . . .
H65 H 0.126817 -0.048389 0.407904 0.043 Uiso 1 1 calc R . . .
C66 C 0.4048(10) -0.0339(7) 0.2998(3) 0.052(2) Uani 1 1 d . . . .
C69 C 0.0591(7) 0.4655(5) 0.44163(19) 0.0243(13) Uani 1 1 d . . . .
H69A H -0.033351 0.448474 0.438367 0.029 Uiso 1 1 calc R . . .
H69B H 0.057859 0.511985 0.462863 0.029 Uiso 1 1 calc R . . .
C71 C 0.2410(7) 0.5175(5) 0.3971(2) 0.0282(14) Uani 1 1 d . . . .
H71 H 0.301407 0.487988 0.414266 0.034 Uiso 1 1 calc R . . .
C72 C 0.2886(7) 0.5660(5) 0.3651(2) 0.0272(14) Uani 1 1 d . . . .
H72 H 0.381396 0.568446 0.359783 0.033 Uiso 1 1 calc R . . .
C73 C 0.2010(7) 0.6119(5) 0.34033(19) 0.0245(13) Uani 1 1 d . . . .
C74 C 0.0660(7) 0.6013(6) 0.3481(2) 0.0334(16) Uani 1 1 d . . . .
H74 H 0.003439 0.629524 0.331221 0.040 Uiso 1 1 calc R . . .
C75 C 0.0239(7) 0.5500(5) 0.3802(2) 0.0278(14) Uani 1 1 d . . . .
H75 H -0.068094 0.542116 0.385181 0.033 Uiso 1 1 calc R . . .
C76 C 0.2510(7) 0.6720(5) 0.30637(19) 0.0268(14) Uani 1 1 d . . . .
N11 N 0.1371(6) 0.2910(4) 0.93888(16) 0.0238(11) Uani 1 1 d . . . .
N21 N 0.3855(6) 0.4939(6) 1.09613(18) 0.0354(15) Uani 1 1 d . . . .
N31A N 0.3498(12) 0.0465(9) 1.0954(4) 0.0567(10) Uani 0.724(6) 1 d . P A 1
N50 N 0.3623(5) 0.2822(4) 0.56345(16) 0.0220(11) Uani 1 1 d . . . .
N60 N 0.1995(7) 0.0787(5) 0.40177(19) 0.0363(15) Uani 1 1 d . . . .
N70 N 0.1106(5) 0.5108(4) 0.40460(16) 0.0225(11) Uani 1 1 d . . . .
O1W O 0.1419(8) 0.0769(6) 0.7574(4) 0.095(4) Uani 1 1 d . . . .
H1WA H 0.232163 0.077637 0.752699 0.143 Uiso 1 1 d GR . . .
H1WB H 0.133008 0.018572 0.747103 0.143 Uiso 1 1 d GR . . .
O2W O -0.0568(12) 0.0983(6) 0.7077(3) 0.095(4) Uani 1 1 d . . . .
H2WA H -0.157454 0.089317 0.703406 0.143 Uiso 1 1 d GR . . .
H2WB H -0.034169 0.029816 0.716795 0.143 Uiso 1 1 d GR . . .
O3W O 0.0532(6) 0.3879(4) 0.74573(17) 0.0436(13) Uani 1 1 d . . . .
H3WA H -0.006473 0.443571 0.749090 0.065 Uiso 1 1 d GR . . .
H3WB H 0.139869 0.413251 0.739176 0.065 Uiso 1 1 d GR . . .
O4W O 0.4075(7) 0.0872(5) 0.7684(2) 0.0559(17) Uani 1 1 d . . . .
H4WA H 0.371390 0.079663 0.797494 0.084 Uiso 1 1 d DGR . . .
H4WB H 0.469196 0.025932 0.767586 0.084 Uiso 1 1 d GR . . .
O5W O 0.4147(6) 0.3983(4) 0.74968(16) 0.0416(13) Uani 1 1 d . . . .
H5WA H 0.350426 0.423161 0.766127 0.062 Uiso 1 1 d GR . . .
H5WB H 0.434369 0.445754 0.732950 0.062 Uiso 1 1 d GR . . .
O18 O 0.3772(5) 0.2578(4) 0.80980(14) 0.0293(10) Uani 1 1 d . . . .
O19 O 0.1662(5) 0.2454(4) 0.79603(14) 0.0341(12) Uani 1 1 d . . . .
O28 O 0.1361(5) 0.6841(5) 1.19888(15) 0.0427(14) Uani 1 1 d . . . .
O29 O 0.3474(6) 0.6680(6) 1.21770(19) 0.057(2) Uani 1 1 d . . . .
O38A O 0.1150(7) -0.1133(5) 1.2078(2) 0.0567(10) Uani 0.724(6) 1 d . P A 1
O38B O 0.143(2) 0.0213(16) 1.2423(6) 0.0567(10) Uani 0.276(6) 1 d D P A 2
O39A O 0.3267(9) -0.1445(7) 1.2159(3) 0.0567(10) Uani 0.724(6) 1 d . P A 1
O39B O 0.1150(7) -0.1133(5) 1.2078(2) 0.0567(10) Uani 0.276(6) 1 d D P A 2
O57 O 0.3456(6) 0.2344(4) 0.70703(15) 0.0389(13) Uani 1 1 d . . . .
O58 O 0.1339(5) 0.2386(4) 0.69336(15) 0.0329(11) Uani 1 1 d . . . .
O67 O 0.4516(10) 0.0258(6) 0.2742(3) 0.082(3) Uani 1 1 d . . . .
O68 O 0.3987(7) -0.1209(4) 0.29542(18) 0.0504(16) Uani 1 1 d . . . .
O77 O 0.3735(5) 0.6774(4) 0.30161(14) 0.0285(10) Uani 1 1 d . . . .
O78 O 0.1647(5) 0.7123(5) 0.28644(15) 0.0399(13) Uani 1 1 d . . . .
Sm1 Sm -0.00123(3) 0.22295(3) 0.75235(2) 0.02395(11) Uani 1 1 d . . . .
Sm2 Sm 0.51381(3) 0.23715(3) 0.75035(2) 0.02251(11) Uani 1 1 d . . . .
Br1C Br 0.3085(16) 0.0035(11) 0.8767(5) 0.076(4) Uani 0.1 1 d . P B 3
C107 C -0.3307(15) 0.1720(10) 0.9830(3) 0.074(4) Uani 1 1 d . . . .
F108 F -0.2220(11) 0.1227(7) 0.9693(3) 0.111(3) Uani 1 1 d . . . .
F109 F -0.4346(12) 0.1178(6) 0.9839(3) 0.120(4) Uani 1 1 d . . . .
F110 F -0.3163(11) 0.1934(7) 1.0190(2) 0.105(3) Uani 1 1 d . . . .
O104 O -0.2359(7) 0.3204(6) 0.9520(3) 0.078(3) Uani 1 1 d . . . .
O105 O -0.3844(10) 0.2304(8) 0.9161(2) 0.086(3) Uani 1 1 d . . . .
O106 O -0.4666(6) 0.3272(5) 0.9697(2) 0.0535(16) Uani 1 1 d . . . .
S103 S -0.35823(19) 0.27471(17) 0.95132(6) 0.0419(4) Uani 1 1 d . . . .
C13A C 0.163(3) -0.0129(19) 0.9042(7) 0.097(3) Uani 0.65 1 d . P C 1
F14A F 0.2753(15) 0.0074(10) 0.9310(4) 0.097(3) Uani 0.65 1 d . P C 1
F16A F 0.1213(18) -0.0773(11) 0.9214(4) 0.097(3) Uani 0.65 1 d . P C 1
F15A F 0.0931(15) 0.0656(10) 0.9085(4) 0.097(3) Uani 0.65 1 d . P C 1
O10A O 0.3504(16) -0.1019(11) 0.8626(5) 0.076(4) Uani 0.65 1 d . P C 1
O12A O 0.1260(17) -0.0466(15) 0.8379(7) 0.118(7) Uani 0.65 1 d . P C 1
O11A O 0.3029(11) 0.0612(7) 0.8462(3) 0.054(3) Uani 0.65 1 d D P C 1
S9A S 0.2477(6) -0.0270(3) 0.85834(15) 0.0591(10) Uani 0.65 1 d . P C 1
C99 C 0.0823(12) 0.6798(9) 0.9044(4) 0.066(3) Uani 1 1 d . . . .
F100 F 0.0976(10) 0.7099(6) 0.9388(3) 0.100(3) Uani 1 1 d . . . .
F101 F 0.1636(9) 0.7233(6) 0.8792(3) 0.100(3) Uani 1 1 d . . . .
F102 F -0.0439(8) 0.7044(7) 0.8967(3) 0.107(3) Uani 1 1 d . . . .
O96 O 0.2473(7) 0.5404(6) 0.9099(2) 0.064(2) Uani 1 1 d . . . .
O97 O 0.0788(9) 0.5374(8) 0.8619(3) 0.085(3) Uani 1 1 d . . . .
O98 O 0.0185(6) 0.5172(5) 0.9305(2) 0.0577(18) Uani 1 1 d . . . .
S95 S 0.1107(2) 0.55256(16) 0.90151(7) 0.0428(5) Uani 1 1 d . . . .
C5B C 0.302(5) -0.016(3) 0.5958(15) 0.086(2) Uani 0.403(7) 1 d . P D 2
F8B F 0.362(3) -0.0907(17) 0.5828(7) 0.086(2) Uani 0.403(7) 1 d . P D 2
F6B F 0.212(3) 0.0267(15) 0.5732(7) 0.086(2) Uani 0.403(7) 1 d . P D 2
F7B F 0.380(4) 0.056(3) 0.5932(14) 0.086(2) Uani 0.403(7) 1 d . P D 2
O4B O 0.316(3) -0.0872(17) 0.6646(7) 0.088(5) Uani 0.403(7) 1 d . P D 2
O3B O 0.189(4) 0.042(3) 0.6607(10) 0.088(5) Uani 0.403(7) 1 d . P D 2
O2B O 0.108(4) -0.103(3) 0.6360(9) 0.088(5) Uani 0.403(7) 1 d . P D 2
S1B S 0.2098(9) -0.0381(4) 0.64438(17) 0.063(2) Uani 0.403(7) 1 d . P D 2
C5A C 0.347(3) -0.029(2) 0.5999(10) 0.086(2) Uani 0.597(7) 1 d . P D 1
F7A F 0.4040(15) -0.0814(9) 0.6257(4) 0.086(2) Uani 0.597(7) 1 d . P D 1
F8A F 0.4120(16) 0.0460(13) 0.5974(8) 0.072(5) Uani 0.597(7) 1 d . P D 1
F6A F 0.3545(18) -0.0758(11) 0.5657(5) 0.086(2) Uani 0.597(7) 1 d . P D 1
O4A O 0.169(2) 0.0504(12) 0.6463(4) 0.061(4) Uani 0.597(7) 1 d . P D 1
O2A O 0.1300(14) 0.0481(10) 0.5783(4) 0.063(3) Uani 0.597(7) 1 d . P D 1
O3A O 0.1220(15) -0.0957(10) 0.6181(5) 0.061(4) Uani 0.597(7) 1 d . P D 1
S1A S 0.1725(4) -0.0034(3) 0.61168(12) 0.0454(10) Uani 0.597(7) 1 d . P D 1
C13B C 0.066(6) -0.046(5) 0.9110(15) 0.071(4) Uani 0.25 1 d . P E 2
F14B F 0.012(3) -0.099(2) 0.8980(8) 0.071(4) Uani 0.25 1 d . P E 2
F16B F 0.143(3) -0.075(2) 0.9417(9) 0.071(4) Uani 0.25 1 d . P E 2
F15B F 0.004(3) 0.028(2) 0.9229(8) 0.071(4) Uani 0.25 1 d . P E 2
O12B O 0.294(4) -0.086(3) 0.8695(14) 0.076(4) Uani 0.25 1 d . P E 2
O10B O 0.118(4) 0.039(2) 0.8472(9) 0.064(8) Uani 0.25 1 d . P E 2
O11B O 0.283(7) 0.065(3) 0.9053(13) 0.13(2) Uani 0.25 1 d . P E 2
S9B S 0.2029(12) 0.0030(8) 0.8776(4) 0.058(3) Uani 0.25 1 d . P E 2
C83 C 0.8389(9) 0.1664(6) 0.5154(2) 0.0401(18) Uani 1 1 d . . . .
F84 F 0.9445(7) 0.1063(4) 0.51680(16) 0.0589(15) Uani 1 1 d . . . .
F85 F 0.8336(6) 0.1949(4) 0.47845(15) 0.0559(14) Uani 1 1 d . . . .
F86 F 0.7323(7) 0.1178(4) 0.52532(18) 0.0617(16) Uani 1 1 d . . . .
O80 O 0.9636(5) 0.3129(4) 0.53329(18) 0.0376(12) Uani 1 1 d . . . .
O81 O 0.7263(5) 0.3145(4) 0.54419(19) 0.0422(13) Uani 1 1 d . . . .
O82 O 0.8654(8) 0.2186(5) 0.58580(17) 0.0511(16) Uani 1 1 d . . . .
S79 S 0.85081(18) 0.26437(12) 0.54859(5) 0.0299(3) Uani 1 1 d . . . .
C91 C 0.4059(10) 0.6715(7) 0.5886(3) 0.050(2) Uani 1 1 d . . . .
F92 F 0.5312(6) 0.6937(5) 0.5944(2) 0.0691(18) Uani 1 1 d . . . .
F93 F 0.3807(7) 0.6917(6) 0.5521(2) 0.077(2) Uani 1 1 d . . . .
F94 F 0.3267(7) 0.7236(5) 0.6122(2) 0.0737(19) Uani 1 1 d . . . .
O88 O 0.4786(6) 0.5005(5) 0.5717(2) 0.0459(15) Uani 1 1 d . . . .
O89 O 0.2488(5) 0.5340(4) 0.59348(17) 0.0394(13) Uani 1 1 d . . . .
O90 O 0.4210(7) 0.5380(6) 0.6397(2) 0.0556(17) Uani 1 1 d . . . .
S87 S 0.38646(17) 0.54675(14) 0.59914(6) 0.0336(4) Uani 1 1 d . . . .
O6WB O 0.012(3) 0.0876(14) 1.2622(7) 0.071(5) Uani 0.375 1 d . P F 4
O6WA O 0.131(3) 0.0802(14) 1.2580(7) 0.071(5) Uani 0.375 1 d . P G 3

loop_
_atom_site_aniso_label
_atom_site_aniso_U_11
_atom_site_aniso_U_22
_atom_site_aniso_U_33
_atom_site_aniso_U_23
_atom_site_aniso_U_13
_atom_site_aniso_U_12
C1 0.028(4) 0.051(4) 0.013(3) -0.004(3) 0.010(3) -0.001(3)
C2 0.024(3) 0.042(4) 0.016(3) -0.003(3) 0.010(2) 0.002(3)
C3 0.028(4) 0.054(5) 0.016(3) -0.009(3) 0.005(3) 0.004(3)
C4 0.030(4) 0.075(6) 0.017(3) -0.001(3) 0.003(3) -0.001(4)
C5 0.039(5) 0.069(6) 0.027(4) 0.022(4) 0.012(3) 0.005(4)
C6 0.046(5) 0.042(4) 0.025(4) 0.011(3) 0.008(3) -0.004(3)
C7 0.036(4) 0.045(4) 0.044(5) -0.004(4) 0.000(3) 0.001(3)
C8 0.051(6) 0.143(12) 0.026(5) 0.014(6) -0.006(4) 0.017(7)
C9 0.076(8) 0.059(6) 0.062(7) 0.016(5) -0.008(6) -0.021(6)
C10 0.032(4) 0.050(4) 0.016(3) -0.010(3) 0.007(3) 0.000(3)
C12 0.025(3) 0.045(4) 0.017(3) -0.003(3) -0.001(3) -0.001(3)
C13 0.019(3) 0.051(4) 0.015(3) -0.002(3) 0.000(2) 0.004(3)
C14 0.020(3) 0.036(3) 0.016(3) 0.000(2) 0.003(2) 0.003(3)
C15 0.023(3) 0.055(5) 0.017(3) -0.002(3) -0.002(3) 0.001(3)
C16 0.017(3) 0.054(5) 0.025(4) 0.004(3) 0.003(3) 0.003(3)
C17 0.037(4) 0.028(3) 0.015(3) 0.004(2) 0.004(3) 0.004(3)
C20 0.023(4) 0.087(7) 0.028(4) -0.021(4) 0.011(3) -0.005(4)
C22 0.025(4) 0.091(7) 0.042(5) -0.030(5) 0.003(3) -0.010(4)
C23 0.016(3) 0.075(6) 0.033(4) -0.024(4) 0.004(3) -0.006(3)
C24 0.022(3) 0.063(5) 0.018(3) -0.001(3) 0.005(3) 0.004(3)
C25 0.022(4) 0.076(6) 0.025(4) -0.013(4) 0.005(3) -0.009(4)
C26 0.017(3) 0.072(6) 0.021(3) -0.002(3) 0.003(3) -0.007(3)
C27 0.024(4) 0.069(6) 0.023(4) -0.014(4) 0.006(3) -0.007(4)
C30 0.047(6) 0.072(7) 0.073(7) 0.043(6) 0.008(5) 0.008(5)
C32A 0.0439(18) 0.062(2) 0.058(2) 0.0346(18) 0.0227(16) 0.0184(16)
C33A 0.0439(18) 0.062(2) 0.058(2) 0.0346(18) 0.0227(16) 0.0184(16)
C34A 0.022(5) 0.055(7) 0.030(5) 0.021(5) 0.009(4) 0.011(4)
C35A 0.0439(18) 0.062(2) 0.058(2) 0.0346(18) 0.0227(16) 0.0184(16)
C35B 0.0439(18) 0.062(2) 0.058(2) 0.0346(18) 0.0227(16) 0.0184(16)
C36B 0.0439(18) 0.062(2) 0.058(2) 0.0346(18) 0.0227(16) 0.0184(16)
N31B 0.0439(18) 0.062(2) 0.058(2) 0.0346(18) 0.0227(16) 0.0184(16)
C32B 0.0439(18) 0.062(2) 0.058(2) 0.0346(18) 0.0227(16) 0.0184(16)
C33B 0.0439(18) 0.062(2) 0.058(2) 0.0346(18) 0.0227(16) 0.0184(16)
C34B 0.0439(18) 0.062(2) 0.058(2) 0.0346(18) 0.0227(16) 0.0184(16)
C36A 0.0439(18) 0.062(2) 0.058(2) 0.0346(18) 0.0227(16) 0.0184(16)
C37A 0.0439(18) 0.062(2) 0.058(2) 0.0346(18) 0.0227(16) 0.0184(16)
C37B 0.0439(18) 0.062(2) 0.058(2) 0.0346(18) 0.0227(16) 0.0184(16)
C40 0.025(3) 0.030(3) 0.016(3) 0.000(2) 0.003(2) -0.003(3)
C41 0.046(4) 0.027(3) 0.019(3) 0.000(3) 0.005(3) 0.004(3)
C42 0.039(4) 0.030(3) 0.020(3) -0.006(3) 0.001(3) -0.003(3)
C43 0.029(4) 0.030(3) 0.021(3) -0.002(3) 0.001(3) -0.004(3)
C44 0.021(3) 0.027(3) 0.021(3) 0.001(2) 0.006(2) -0.003(2)
C45 0.021(3) 0.031(3) 0.018(3) 0.004(2) 0.005(2) -0.003(3)
C46 0.070(6) 0.035(4) 0.038(5) 0.004(3) -0.014(4) 0.017(4)
C47 0.049(5) 0.035(4) 0.038(4) 0.001(3) -0.020(4) -0.009(3)
C48 0.034(4) 0.036(4) 0.029(4) 0.002(3) -0.004(3) -0.008(3)
C49 0.023(3) 0.050(4) 0.022(3) 0.006(3) 0.003(3) -0.004(3)
C51 0.020(3) 0.039(4) 0.016(3) -0.005(3) 0.003(2) -0.002(3)
C52 0.017(3) 0.032(3) 0.022(3) -0.001(3) 0.003(2) -0.003(2)
C53 0.022(3) 0.025(3) 0.017(3) -0.004(2) 0.003(2) -0.005(2)
C54 0.018(3) 0.043(4) 0.020(3) 0.004(3) 0.002(2) -0.008(3)
C55 0.016(3) 0.040(4) 0.016(3) 0.001(3) -0.003(2) -0.002(3)
C56 0.034(4) 0.027(3) 0.015(3) 0.000(2) 0.007(3) -0.005(3)
C59 0.050(5) 0.036(4) 0.024(4) 0.001(3) -0.002(3) -0.002(3)
C61 0.071(7) 0.044(5) 0.050(5) -0.011(4) 0.011(5) -0.016(5)
C62 0.061(6) 0.056(6) 0.054(6) -0.015(5) 0.023(5) -0.017(5)
C63 0.039(5) 0.052(5) 0.044(5) -0.012(4) -0.004(4) 0.004(4)
C64 0.042(5) 0.036(4) 0.044(5) -0.014(3) -0.004(4) 0.011(3)
C65 0.046(5) 0.028(4) 0.034(4) -0.001(3) -0.008(3) 0.008(3)
C66 0.045(5) 0.048(5) 0.062(6) -0.006(4) 0.018(4) -0.007(4)
C69 0.026(3) 0.024(3) 0.023(3) 0.004(2) 0.007(3) -0.002(3)
C71 0.021(3) 0.039(4) 0.025(3) 0.008(3) -0.001(3) -0.003(3)
C72 0.018(3) 0.034(4) 0.029(4) 0.005(3) 0.002(3) 0.000(3)
C73 0.023(3) 0.029(3) 0.021(3) -0.004(3) 0.001(3) -0.001(3)
C74 0.016(3) 0.054(5) 0.030(4) 0.012(3) 0.000(3) 0.002(3)
C75 0.016(3) 0.043(4) 0.024(3) 0.009(3) 0.001(2) -0.002(3)
C76 0.021(3) 0.042(4) 0.017(3) 0.000(3) 0.002(2) -0.004(3)
N11 0.021(3) 0.032(3) 0.017(3) -0.003(2) 0.004(2) 0.002(2)
N21 0.019(3) 0.068(4) 0.019(3) -0.008(3) 0.005(2) -0.005(3)
N31A 0.0439(18) 0.062(2) 0.058(2) 0.0346(18) 0.0227(16) 0.0184(16)
N50 0.020(3) 0.029(3) 0.017(3) 0.003(2) 0.001(2) -0.003(2)
N60 0.050(4) 0.032(3) 0.028(3) -0.007(3) -0.005(3) -0.001(3)
N70 0.021(3) 0.027(3) 0.019(3) 0.000(2) 0.001(2) -0.003(2)
O1W 0.037(4) 0.061(5) 0.189(12) -0.044(6) 0.016(5) -0.006(3)
O2W 0.171(10) 0.051(4) 0.076(6) 0.018(4) -0.078(7) -0.053(6)
O3W 0.043(3) 0.047(3) 0.039(3) 0.005(3) 0.009(3) 0.002(3)
O4W 0.066(4) 0.044(3) 0.055(4) 0.000(3) 0.016(3) 0.003(3)
O5W 0.047(3) 0.044(3) 0.030(3) 0.005(2) 0.015(2) 0.011(3)
O18 0.026(3) 0.041(3) 0.020(2) -0.0053(19) 0.0099(19) -0.002(2)
O19 0.031(3) 0.055(3) 0.016(2) -0.004(2) -0.006(2) 0.002(2)
O28 0.028(3) 0.080(4) 0.019(2) -0.011(3) 0.005(2) 0.005(3)
O29 0.022(3) 0.109(6) 0.042(3) -0.038(4) 0.010(2) -0.017(3)
O38A 0.0439(18) 0.062(2) 0.058(2) 0.0346(18) 0.0227(16) 0.0184(16)
O38B 0.0439(18) 0.062(2) 0.058(2) 0.0346(18) 0.0227(16) 0.0184(16)
O39A 0.0439(18) 0.062(2) 0.058(2) 0.0346(18) 0.0227(16) 0.0184(16)
O39B 0.0439(18) 0.062(2) 0.058(2) 0.0346(18) 0.0227(16) 0.0184(16)
O57 0.038(3) 0.059(3) 0.022(3) 0.007(2) -0.010(2) -0.018(3)
O58 0.023(2) 0.051(3) 0.025(3) -0.005(2) 0.0059(19) -0.004(2)
O67 0.101(7) 0.048(4) 0.092(6) -0.009(4) 0.053(5) -0.003(4)
O68 0.075(5) 0.038(3) 0.035(3) -0.005(2) 0.016(3) 0.012(3)
O77 0.023(2) 0.039(3) 0.024(2) 0.005(2) 0.0023(18) -0.004(2)
O78 0.033(3) 0.067(4) 0.018(2) 0.019(2) 0.002(2) 0.006(3)
Sm1 0.01900(19) 0.0402(2) 0.01206(17) 0.00200(13) 0.00248(12) 0.00035(14)
Sm2 0.02121(19) 0.0346(2) 0.01109(17) 0.00084(13) 0.00306(12) 0.00104(13)
Br1C 0.073(10) 0.074(8) 0.080(9) 0.019(7) -0.018(8) 0.001(7)
C107 0.103(10) 0.072(8) 0.046(6) -0.013(5) 0.007(6) 0.006(7)
F108 0.132(8) 0.084(6) 0.107(7) 0.008(5) 0.028(6) 0.053(6)
F109 0.169(10) 0.074(5) 0.115(7) -0.021(5) 0.074(7) -0.044(6)
F110 0.148(9) 0.098(6) 0.067(5) 0.002(4) -0.020(5) 0.030(6)
O104 0.037(4) 0.059(4) 0.135(8) -0.016(5) 0.041(4) -0.009(3)
O105 0.090(7) 0.121(8) 0.048(5) -0.021(5) -0.028(4) 0.025(6)
O106 0.027(3) 0.065(4) 0.067(4) -0.006(3) 0.007(3) 0.003(3)
S103 0.0270(9) 0.0585(12) 0.0395(11) -0.0046(9) 0.0028(8) 0.0003(8)
C13A 0.124(6) 0.088(5) 0.072(4) 0.011(4) 0.048(4) 0.022(5)
F14A 0.124(6) 0.088(5) 0.072(4) 0.011(4) 0.048(4) 0.022(5)
F16A 0.124(6) 0.088(5) 0.072(4) 0.011(4) 0.048(4) 0.022(5)
F15A 0.124(6) 0.088(5) 0.072(4) 0.011(4) 0.048(4) 0.022(5)
O10A 0.080(11) 0.061(7) 0.080(9) 0.014(6) 0.040(8) 0.024(7)
O12A 0.076(11) 0.120(16) 0.162(19) -0.032(14) -0.035(12) -0.007(10)
O11A 0.064(7) 0.035(5) 0.057(6) 0.016(4) 0.026(5) 0.005(4)
S9A 0.069(3) 0.043(2) 0.063(3) 0.014(2) 0.011(3) 0.004(2)
C99 0.058(7) 0.073(7) 0.063(7) 0.011(6) 0.028(5) -0.008(5)
F100 0.140(8) 0.072(5) 0.086(6) -0.034(4) 0.049(5) -0.022(5)
F101 0.109(6) 0.088(5) 0.096(6) 0.017(5) 0.052(5) -0.019(5)
F102 0.077(5) 0.122(7) 0.111(7) 0.051(6) 0.034(5) 0.044(5)
O96 0.031(3) 0.088(6) 0.072(5) 0.013(4) -0.003(3) 0.005(3)
O97 0.064(5) 0.115(8) 0.081(6) -0.039(6) -0.021(5) -0.018(5)
O98 0.024(3) 0.062(4) 0.088(5) 0.014(4) -0.009(3) -0.003(3)
S95 0.0266(9) 0.0517(11) 0.0502(12) -0.0089(9) -0.0063(8) 0.0034(8)
C5B 0.101(5) 0.067(4) 0.090(6) 0.002(4) -0.008(5) 0.007(4)
F8B 0.101(5) 0.067(4) 0.090(6) 0.002(4) -0.008(5) 0.007(4)
F6B 0.101(5) 0.067(4) 0.090(6) 0.002(4) -0.008(5) 0.007(4)
F7B 0.101(5) 0.067(4) 0.090(6) 0.002(4) -0.008(5) 0.007(4)
O4B 0.120(14) 0.066(9) 0.081(12) -0.005(9) -0.009(11) -0.022(9)
O3B 0.120(14) 0.066(9) 0.081(12) -0.005(9) -0.009(11) -0.022(9)
O2B 0.120(14) 0.066(9) 0.081(12) -0.005(9) -0.009(11) -0.022(9)
S1B 0.114(6) 0.044(3) 0.033(3) -0.014(2) 0.008(3) -0.021(3)
C5A 0.101(5) 0.067(4) 0.090(6) 0.002(4) -0.008(5) 0.007(4)
F7A 0.101(5) 0.067(4) 0.090(6) 0.002(4) -0.008(5) 0.007(4)
F8A 0.065(10) 0.041(7) 0.113(13) -0.005(7) -0.014(8) -0.007(7)
F6A 0.101(5) 0.067(4) 0.090(6) 0.002(4) -0.008(5) 0.007(4)
O4A 0.086(11) 0.040(6) 0.056(9) 0.006(7) 0.007(8) -0.002(6)
O2A 0.056(8) 0.061(8) 0.072(9) 0.014(6) -0.022(7) -0.001(6)
O3A 0.050(7) 0.036(6) 0.098(12) 0.007(8) -0.014(8) -0.011(5)
S1A 0.044(2) 0.0401(18) 0.053(2) -0.0006(15) -0.0057(16) -0.0005(14)
C13B 0.072(10) 0.087(11) 0.053(8) 0.018(8) -0.015(7) 0.008(8)
F14B 0.072(10) 0.087(11) 0.053(8) 0.018(8) -0.015(7) 0.008(8)
F16B 0.072(10) 0.087(11) 0.053(8) 0.018(8) -0.015(7) 0.008(8)
F15B 0.072(10) 0.087(11) 0.053(8) 0.018(8) -0.015(7) 0.008(8)
O12B 0.080(11) 0.061(7) 0.080(9) 0.014(6) 0.040(8) 0.024(7)
O10B 0.09(2) 0.058(17) 0.045(16) 0.012(13) 0.010(15) 0.003(16)
O11B 0.26(7) 0.06(2) 0.08(3) 0.00(2) 0.01(3) -0.10(3)
S9B 0.063(8) 0.052(5) 0.052(6) 0.006(5) 0.028(6) 0.026(5)
C83 0.052(5) 0.044(4) 0.025(4) 0.000(3) -0.006(3) -0.001(4)
F84 0.089(4) 0.039(3) 0.045(3) -0.003(2) 0.002(3) 0.022(3)
F85 0.077(4) 0.059(3) 0.032(3) -0.001(2) -0.010(3) -0.001(3)
F86 0.077(4) 0.054(3) 0.056(3) -0.005(3) -0.006(3) -0.027(3)
O80 0.024(3) 0.038(3) 0.049(3) -0.004(2) 0.002(2) 0.001(2)
O81 0.027(3) 0.042(3) 0.056(4) 0.005(3) 0.011(2) 0.003(2)
O82 0.083(5) 0.046(3) 0.024(3) 0.002(2) -0.008(3) 0.000(3)
S79 0.0312(9) 0.0291(8) 0.0287(8) -0.0013(6) 0.0024(7) 0.0003(7)
C91 0.044(5) 0.044(5) 0.062(6) -0.004(4) 0.006(4) -0.003(4)
F92 0.050(3) 0.079(4) 0.080(4) -0.015(3) 0.005(3) -0.030(3)
F93 0.074(5) 0.085(5) 0.073(5) 0.026(4) -0.004(4) -0.007(4)
F94 0.061(4) 0.055(4) 0.102(5) -0.021(4) 0.018(4) 0.001(3)
O88 0.026(3) 0.058(4) 0.054(4) -0.019(3) -0.005(3) 0.002(3)
O89 0.021(3) 0.054(3) 0.044(3) 0.000(3) 0.001(2) -0.006(2)
O90 0.041(4) 0.080(5) 0.047(4) -0.002(3) -0.008(3) -0.004(3)
S87 0.0211(8) 0.0454(10) 0.0346(9) -0.0051(7) -0.0052(7) 0.0010(7)
O6WB 0.103(12) 0.038(6) 0.075(10) -0.004(6) -0.025(11) 0.002(9)
O6WA 0.103(12) 0.038(6) 0.075(10) -0.004(6) -0.025(11) 0.002(9)

loop_
_atom_type_symbol
_atom_type_description
_atom_type_scat_dispersion_real
_atom_type_scat_dispersion_imag
_atom_type_scat_source
C C 0.0181 0.0091 'International Tables Vol C Tables 4.2.6.8 and 6.1.1.4'
H H 0.0000 0.0000 'International Tables Vol C Tables 4.2.6.8 and 6.1.1.4'
Br Br -0.6763 1.2805 'International Tables Vol C Tables 4.2.6.8 and 6.1.1.4'
F F 0.0727 0.0534 'International Tables Vol C Tables 4.2.6.8 and 6.1.1.4'
N N 0.0311 0.0180 'International Tables Vol C Tables 4.2.6.8 and 6.1.1.4'
O O 0.0492 0.0322 'International Tables Vol C Tables 4.2.6.8 and 6.1.1.4'
S S 0.3331 0.5567 'International Tables Vol C Tables 4.2.6.8 and 6.1.1.4'
Sm Sm -5.3236 12.2178 'International Tables Vol C Tables 4.2.6.8 and 6.1.1.4'

loop_
_exptl_crystal_face_index_h
_exptl_crystal_face_index_k
_exptl_crystal_face_index_l
_exptl_crystal_face_perp_dist
2 1 21 0.0443
2 9 0 0.0203
-2 -9 -7 0.0169
-1 -9 2 0.0197
0 -9 6 0.0248
1 9 6 0.0235
0 8 -9 0.0322
-1 -9 -8 0.0250
6 -1 3 0.0706
-6 2 -2 0.0689
1 -2 -21 0.0323

loop_
_geom_angle_atom_site_label_1
_geom_angle_atom_site_label_2
_geom_angle_atom_site_label_3
_geom_angle
_geom_angle_site_symmetry_1
_geom_angle_site_symmetry_3
C2 C1 C10 119.2(7) . .
C6 C1 C2 119.9(7) . .
C6 C1 C10 120.9(8) . .
C1 C2 C7 120.8(7) . .
C3 C2 C1 118.7(7) . .
C3 C2 C7 120.4(7) . .
C2 C3 C20 119.6(8) . .
C4 C3 C2 121.2(8) . .
C4 C3 C20 119.0(7) . .
C3 C4 C5 119.2(7) . .
C3 C4 C8 119.5(10) . .
C5 C4 C8 121.2(10) . .
C4 C5 C30 118.8(9) . .
C6 C5 C4 120.1(9) . .
C6 C5 C30 120.6(10) . .
C1 C6 C9 118.3(8) . .
C5 C6 C1 120.6(8) . .
C5 C6 C9 121.0(9) . .
C2 C7 H7A 109.5 . .
C2 C7 H7B 109.5 . .
C2 C7 H7C 109.5 . .
H7A C7 H7B 109.5 . .
H7A C7 H7C 109.5 . .
H7B C7 H7C 109.5 . .
C4 C8 H8A 109.5 . .
C4 C8 H8B 109.5 . .
C4 C8 H8C 109.5 . .
H8A C8 H8B 109.5 . .
H8A C8 H8C 109.5 . .
H8B C8 H8C 109.5 . .
C6 C9 H9A 109.5 . .
C6 C9 H9B 109.5 . .
C6 C9 H9C 109.5 . .
H9A C9 H9B 109.5 . .
H9A C9 H9C 109.5 . .
H9B C9 H9C 109.5 . .
C1 C10 H10A 108.5 . .
C1 C10 H10B 108.5 . .
C1 C10 N11 115.0(6) . .
H10A C10 H10B 107.5 . .
N11 C10 H10A 108.5 . .
N11 C10 H10B 108.5 . .
C13 C12 H12 120.3 . .
N11 C12 H12 120.3 . .
N11 C12 C13 119.4(6) . .
C12 C13 H13 119.9 . .
C14 C13 C12 120.1(6) . .
C14 C13 H13 119.9 . .
C13 C14 C17 120.6(6) . .
C15 C14 C13 118.7(6) . .
C15 C14 C17 120.7(6) . .
C14 C15 H15 120.3 . .
C14 C15 C16 119.4(6) . .
C16 C15 H15 120.3 . .
C15 C16 H16 119.6 . .
N11 C16 C15 120.8(6) . .
N11 C16 H16 119.6 . .
O18 C17 C14 117.2(6) . .
O19 C17 C14 116.5(6) . .
O19 C17 O18 126.3(6) . .
C3 C20 H20A 108.8 . .
C3 C20 H20B 108.8 . .
H20A C20 H20B 107.7 . .
N21 C20 C3 114.0(7) . .
N21 C20 H20A 108.8 . .
N21 C20 H20B 108.8 . .
C23 C22 H22 119.8 . .
N21 C22 H22 119.8 . .
N21 C22 C23 120.3(7) . .
C22 C23 H23 119.9 . .
C24 C23 C22 120.3(7) . .
C24 C23 H23 119.9 . .
C23 C24 C25 118.9(7) . .
C23 C24 C27 122.0(7) . .
C25 C24 C27 119.0(7) . .
C24 C25 H25 120.4 . .
C26 C25 C24 119.2(7) . .
C26 C25 H25 120.4 . .
C25 C26 H26 119.1 . .
N21 C26 C25 121.9(7) . .
N21 C26 H26 119.1 . .
O28 C27 C24 118.1(7) . .
O28 C27 O29 130.3(7) . .
O29 C27 C24 111.3(7) . .
C5 C30 N31B 103.5(10) . .
N31A C30 C5 121.9(10) . .
C33A C32A H32A 120.3 . .
N31A C32A H32A 120.3 . .
N31A C32A C33A 119.5(12) . .
C32A C33A H33A 120.7 . .
C34A C33A C32A 118.6(12) . .
C34A C33A H33A 120.7 . .
C33A C34A C37A 121.7(11) . .
C35A C34A C33A 117.6(11) . .
C35A C34A C37A 120.2(10) . .
C34A C35A H35A 120.0 . .
C34A C35A C36A 120.0(12) . .
C36A C35A H35A 120.0 . .
C36B C35B H35B 120.0 . .
C36B C35B C34B 120.0 . .
C34B C35B H35B 120.0 . .
C35B C36B H36B 120.0 . .
N31B C36B C35B 120.0 . .
N31B C36B H36B 120.0 . .
C36B N31B C30 112.5(13) . .
C32B N31B C30 127.4(13) . .
C32B N31B C36B 120.0 . .
N31B C32B H32B 120.0 . .
C33B C32B N31B 120.0 . .
C33B C32B H32B 120.0 . .
C32B C33B H33B 120.0 . .
C32B C33B C34B 120.0 . .
C34B C33B H33B 120.0 . .
C35B C34B C37B 117.0(16) . .
C33B C34B C35B 120.0 . .
C33B C34B C37B 122.9(16) . .
C35A C36A H36A 118.8 . .
N31A C36A C35A 122.3(12) . .
N31A C36A H36A 118.8 . .
O38A C37A C34A 119.1(11) . .
O39A C37A C34A 116.2(11) . .
O39A C37A O38A 124.7(11) . .
O38B C37B C34B 116.3(19) . .
O39B C37B C34B 110.9(18) . .
O39B C37B O38B 132(2) . .
C41 C40 C49 120.9(7) . .
C45 C40 C41 120.4(6) . .
C45 C40 C49 118.7(6) . .
C40 C41 C46 120.5(7) . .
C42 C41 C40 119.4(7) . .
C42 C41 C46 120.1(7) . .
C41 C42 C59 119.5(7) . .
C43 C42 C41 120.8(7) . .
C43 C42 C59 119.5(7) . .
C42 C43 C44 119.3(6) . .
C42 C43 C47 120.8(7) . .
C44 C43 C47 119.9(7) . .
C43 C44 C69 117.2(6) . .
C45 C44 C43 121.3(6) . .
C45 C44 C69 121.4(6) . .
C40 C45 C48 119.7(6) . .
C44 C45 C40 118.8(6) . .
C44 C45 C48 121.5(6) . .
C41 C46 H46A 109.5 . .
C41 C46 H46B 109.5 . .
C41 C46 H46C 109.5 . .
H46A C46 H46B 109.5 . .
H46A C46 H46C 109.5 . .
H46B C46 H46C 109.5 . .
C43 C47 H47A 109.5 . .
C43 C47 H47B 109.5 . .
C43 C47 H47C 109.5 . .
H47A C47 H47B 109.5 . .
H47A C47 H47C 109.5 . .
H47B C47 H47C 109.5 . .
C45 C48 H48A 109.5 . .
C45 C48 H48B 109.5 . .
C45 C48 H48C 109.5 . .
H48A C48 H48B 109.5 . .
H48A C48 H48C 109.5 . .
H48B C48 H48C 109.5 . .
C40 C49 H49A 108.8 . .
C40 C49 H49B 108.8 . .
C40 C49 N50 113.9(6) . .
H49A C49 H49B 107.7 . .
N50 C49 H49A 108.8 . .
N50 C49 H49B 108.8 . .
C52 C51 H51 119.9 . .
N50 C51 H51 119.9 . .
N50 C51 C52 120.3(6) . .
C51 C52 H52 120.4 . .
C53 C52 C51 119.2(6) . .
C53 C52 H52 120.4 . .
C52 C53 C54 119.8(6) . .
C52 C53 C56 120.5(6) . .
C54 C53 C56 119.7(6) . .
C53 C54 H54 120.6 . .
C55 C54 C53 118.9(6) . .
C55 C54 H54 120.6 . .
C54 C55 H55 119.8 . .
N50 C55 C54 120.4(6) . .
N50 C55 H55 119.8 . .
O57 C56 C53 117.6(6) . .
O58 C56 C53 117.5(6) . .
O58 C56 O57 124.9(6) . .
C42 C59 H59A 109.0 . .
C42 C59 H59B 109.0 . .
H59A C59 H59B 107.8 . .
N60 C59 C42 113.0(7) . .
N60 C59 H59A 109.0 . .
N60 C59 H59B 109.0 . .
C62 C61 H61 120.0 . .
N60 C61 H61 120.0 . .
N60 C61 C62 120.0(9) . .
C61 C62 H62 119.8 . .
C61 C62 C63 120.5(10) . .
C63 C62 H62 119.8 . .
C62 C63 C64 118.4(9) . .
C62 C63 C66 120.3(9) . .
C64 C63 C66 121.4(8) . .
C63 C64 H64 120.2 . .
C65 C64 C63 119.6(8) . .
C65 C64 H64 120.2 . .
C64 C65 H65 119.5 . .
N60 C65 C64 120.9(8) . .
N60 C65 H65 119.5 . .
O67 C66 C63 117.6(9) . .
O68 C66 C63 115.3(8) . .
O68 C66 O67 126.3(9) . .
C44 C69 H69A 108.7 . .
C44 C69 H69B 108.7 . .
H69A C69 H69B 107.6 . .
N70 C69 C44 114.0(5) . .
N70 C69 H69A 108.7 . .
N70 C69 H69B 108.7 . .
C72 C71 H71 119.4 . .
N70 C71 H71 119.4 . .
N70 C71 C72 121.2(6) . .
C71 C72 H72 120.0 . .
C71 C72 C73 119.9(6) . .
C73 C72 H72 120.0 . .
C72 C73 C74 117.8(6) . .
C72 C73 C76 121.0(6) . .
C74 C73 C76 121.2(6) . .
C73 C74 H74 120.2 . .
C75 C74 C73 119.7(7) . .
C75 C74 H74 120.2 . .
C74 C75 H75 119.5 . .
N70 C75 C74 121.0(6) . .
N70 C75 H75 119.5 . .
O77 C76 C73 116.9(6) . .
O77 C76 O78 126.9(7) . .
O78 C76 C73 116.2(6) . .
C12 N11 C10 121.0(6) . .
C16 N11 C10 117.4(6) . .
C16 N11 C12 121.6(6) . .
C22 N21 C20 121.3(7) . .
C26 N21 C20 118.9(6) . .
C26 N21 C22 119.3(7) . .
C32A N31A C30 119.1(11) . .
C36A N31A C30 120.0(11) . .
C36A N31A C32A 120.9(12) . .
C51 N50 C49 122.7(6) . .
C55 N50 C49 115.8(5) . .
C55 N50 C51 121.5(6) . .
C61 N60 C59 122.1(7) . .
C61 N60 C65 120.5(8) . .
C65 N60 C59 117.2(7) . .
C71 N70 C69 120.7(6) . .
C75 N70 C69 118.8(6) . .
C75 N70 C71 120.3(6) . .
H1WA O1W H1WB 95.7 . .
Sm1 O1W H1WA 121.3 . .
Sm1 O1W H1WB 130.1 . .
H2WA O2W H2WB 96.6 . .
Sm1 O2W H2WA 117.7 . .
Sm1 O2W H2WB 115.9 . .
H3WA O3W H3WB 104.4 . .
Sm1 O3W H3WA 127.8 . .
Sm1 O3W H3WB 127.8 . .
H4WA O4W H4WB 96.9 . .
Sm2 O4W H4WA 116.9 . .
Sm2 O4W H4WB 116.5 . .
H5WA O5W H5WB 104.6 . .
Sm2 O5W H5WA 127.7 . .
Sm2 O5W H5WB 127.7 . .
C17 O18 Sm2 135.3(4) . .
C17 O19 Sm1 179.0(5) . .
C27 O28 Sm1 134.6(5) . 2_567
C27 O29 Sm2 150.3(8) . 2_667
C37A O38A Sm1 132.2(7) . 2_557
C37A O39A Sm2 171.7(11) . 2_657
C56 O57 Sm2 175.1(5) . .
C56 O58 Sm1 137.5(5) . .
C66 O68 Sm2 137.2(6) . 2_656
C76 O77 Sm2 125.5(4) . 2_666
C76 O78 Sm1 176.0(6) . 2_566
O2W Sm1 O1W 66.3(3) . .
O2W Sm1 O28 132.2(3) . 2_567
O3W Sm1 O1W 131.3(2) . .
O3W Sm1 O2W 135.9(2) . .
O3W Sm1 O28 70.9(2) . 2_567
O19 Sm1 O1W 70.1(3) . .
O19 Sm1 O2W 136.2(3) . .
O19 Sm1 O3W 73.7(2) . .
O19 Sm1 O28 82.33(18) . 2_567
O19 Sm1 O38A 95.6(2) . 2_557
O19 Sm1 O58 96.88(18) . .
O28 Sm1 O1W 132.7(3) 2_567 .
O38A Sm1 O1W 71.6(3) 2_557 .
O38A Sm1 O2W 75.0(3) 2_557 .
O38A Sm1 O3W 144.1(2) 2_557 .
O38A Sm1 O28 73.8(2) 2_557 2_567
O38A Sm1 O58 143.3(2) 2_557 .
O58 Sm1 O1W 80.5(3) . .
O58 Sm1 O2W 72.1(3) . .
O58 Sm1 O3W 72.6(2) . .
O58 Sm1 O28 142.2(2) . 2_567
O78 Sm1 O1W 139.4(3) 2_566 .
O78 Sm1 O2W 73.4(3) 2_566 .
O78 Sm1 O3W 76.5(2) 2_566 .
O78 Sm1 O19 148.9(2) 2_566 .
O78 Sm1 O28 79.6(2) 2_566 2_567
O78 Sm1 O38A 103.3(2) 2_566 2_557
O78 Sm1 O58 82.60(18) 2_566 .
O5W Sm2 O4W 128.9(2) . .
O18 Sm2 O4W 70.3(2) . .
O18 Sm2 O5W 72.16(18) . .
O29 Sm2 O4W 133.3(3) 2_667 .
O29 Sm2 O5W 72.4(3) 2_667 .
O29 Sm2 O18 82.50(18) 2_667 .
O29 Sm2 O39A 69.2(4) 2_667 2_657
O29 Sm2 O57 145.3(3) 2_667 .
O29 Sm2 O68 121.1(2) 2_667 2_656
O29 Sm2 O77 75.9(2) 2_667 2_666
O39A Sm2 O4W 74.0(3) 2_657 .
O39A Sm2 O5W 139.8(3) 2_657 .
O39A Sm2 O18 91.1(2) 2_657 .
O39A Sm2 O68 74.3(3) 2_657 2_656
O39A Sm2 O77 108.5(2) 2_657 2_666
O57 Sm2 O4W 77.5(2) . .
O57 Sm2 O5W 74.7(2) . .
O57 Sm2 O18 98.03(19) . .
O57 Sm2 O39A 145.1(3) . 2_657
O57 Sm2 O68 78.4(2) . 2_656
O57 Sm2 O77 83.85(17) . 2_666
O68 Sm2 O4W 73.1(2) 2_656 .
O68 Sm2 O5W 138.7(2) 2_656 .
O68 Sm2 O18 143.1(2) 2_656 .
O68 Sm2 O77 73.9(2) 2_656 2_666
O77 Sm2 O4W 144.7(2) 2_666 .
O77 Sm2 O5W 72.64(18) 2_666 .
O77 Sm2 O18 142.84(18) 2_666 .
F108 C107 S103 108.6(9) . .
F109 C107 F108 109.7(12) . .
F109 C107 S103 110.6(11) . .
F110 C107 F108 109.2(13) . .
F110 C107 F109 105.2(12) . .
F110 C107 S103 113.4(10) . .
O104 S103 C107 102.8(7) . .
O105 S103 C107 100.6(6) . .
O105 S103 O104 116.5(6) . .
O105 S103 O106 115.9(5) . .
O106 S103 C107 105.1(5) . .
O106 S103 O104 113.4(5) . .
F14A C13A S9A 102.8(17) . .
F16A C13A F14A 98(2) . .
F16A C13A F15A 115(2) . .
F16A C13A S9A 121(2) . .
F15A C13A F14A 99(2) . .
F15A C13A S9A 115.1(17) . .
O10A S9A C13A 107.3(11) . .
O10A S9A O12A 119.5(12) . .
O12A S9A C13A 94.1(15) . .
O11A S9A C13A 109.1(11) . .
O11A S9A O10A 111.9(9) . .
O11A S9A O12A 112.8(11) . .
F100 C99 F101 109.2(11) . .
F100 C99 F102 105.4(11) . .
F100 C99 S95 111.9(9) . .
F101 C99 F102 109.3(11) . .
F101 C99 S95 110.6(9) . .
F102 C99 S95 110.3(9) . .
O96 S95 C99 102.3(6) . .
O96 S95 O97 116.3(5) . .
O96 S95 O98 115.9(5) . .
O97 S95 C99 100.5(6) . .
O98 S95 C99 103.5(5) . .
O98 S95 O97 115.0(5) . .
F8B C5B F6B 117(4) . .
F8B C5B F7B 111(4) . .
F8B C5B S1B 112(3) . .
F6B C5B S1B 105(3) . .
F7B C5B F6B 93(4) . .
F7B C5B S1B 118(4) . .
O4B S1B C5B 98.6(17) . .
O3B S1B C5B 107(2) . .
O3B S1B O4B 106.7(19) . .
O3B S1B O2B 125(3) . .
O2B S1B C5B 105(2) . .
O2B S1B O4B 110.6(18) . .
F7A C5A F6A 108(2) . .
F7A C5A S1A 113(2) . .
F8A C5A F7A 106(2) . .
F8A C5A F6A 111(3) . .
F8A C5A S1A 112(2) . .
F6A C5A S1A 106(2) . .
O4A S1A C5A 104.9(14) . .
O4A S1A O2A 114.1(9) . .
O4A S1A O3A 112.8(10) . .
O2A S1A C5A 103.2(12) . .
O2A S1A O3A 117.1(9) . .
O3A S1A C5A 102.7(13) . .
F14B C13B F16B 117(6) . .
F14B C13B F15B 119(6) . .
F14B C13B S9B 114(5) . .
F16B C13B S9B 98(4) . .
F15B C13B F16B 104(5) . .
F15B C13B S9B 102(4) . .
O12B S9B C13B 102(3) . .
O12B S9B O11B 105(3) . .
O10B S9B C13B 97(2) . .
O10B S9B O12B 119(3) . .
O10B S9B O11B 126(3) . .
O11B S9B C13B 105(3) . .
F84 C83 S79 111.4(6) . .
F85 C83 F84 106.2(7) . .
F85 C83 F86 109.4(7) . .
F85 C83 S79 112.3(6) . .
F86 C83 F84 107.1(7) . .
F86 C83 S79 110.2(6) . .
O80 S79 C83 104.2(4) . .
O80 S79 O82 115.6(4) . .
O81 S79 C83 101.6(4) . .
O81 S79 O80 114.6(3) . .
O81 S79 O82 115.0(4) . .
O82 S79 C83 103.4(4) . .
F92 C91 S87 109.7(7) . .
F93 C91 F92 108.4(9) . .
F93 C91 F94 109.7(9) . .
F93 C91 S87 110.8(7) . .
F94 C91 F92 107.7(8) . .
F94 C91 S87 110.5(7) . .
O88 S87 C91 103.7(4) . .
O88 S87 O89 115.9(4) . .
O88 S87 O90 115.0(4) . .
O89 S87 C91 103.8(4) . .
O89 S87 O90 113.6(4) . .
O90 S87 C91 102.7(5) . .

loop_
_geom_bond_atom_site_label_1
_geom_bond_atom_site_label_2
_geom_bond_distance
_geom_bond_site_symmetry_2
C1 C2 1.417(11) .
C1 C6 1.400(12) .
C1 C10 1.483(10) .
C2 C3 1.406(11) .
C2 C7 1.507(12) .
C3 C4 1.400(13) .
C3 C20 1.514(12) .
C4 C5 1.403(15) .
C4 C8 1.498(12) .
C5 C6 1.395(13) .
C5 C30 1.495(14) .
C6 C9 1.514(14) .
C7 H7A 0.9800 .
C7 H7B 0.9800 .
C7 H7C 0.9800 .
C8 H8A 0.9800 .
C8 H8B 0.9800 .
C8 H8C 0.9800 .
C9 H9A 0.9800 .
C9 H9B 0.9800 .
C9 H9C 0.9800 .
C10 H10A 0.9900 .
C10 H10B 0.9900 .
C10 N11 1.513(8) .
C12 H12 0.9500 .
C12 C13 1.385(10) .
C12 N11 1.342(9) .
C13 H13 0.9500 .
C13 C14 1.384(10) .
C14 C15 1.377(10) .
C14 C17 1.523(9) .
C15 H15 0.9500 .
C15 C16 1.383(10) .
C16 H16 0.9500 .
C16 N11 1.329(9) .
C17 O18 1.255(9) .
C17 O19 1.240(9) .
C20 H20A 0.9900 .
C20 H20B 0.9900 .
C20 N21 1.484(9) .
C22 H22 0.9500 .
C22 C23 1.379(12) .
C22 N21 1.364(11) .
C23 H23 0.9500 .
C23 C24 1.359(11) .
C24 C25 1.386(10) .
C24 C27 1.523(10) .
C25 H25 0.9500 .
C25 C26 1.371(11) .
C26 H26 0.9500 .
C26 N21 1.335(10) .
C27 O28 1.226(10) .
C27 O29 1.272(10) .
C30 N31B 1.684(17) .
C30 N31A 1.476(14) .
C32A H32A 0.9500 .
C32A C33A 1.434(16) .
C32A N31A 1.310(17) .
C33A H33A 0.9500 .
C33A C34A 1.366(17) .
C34A C35A 1.352(17) .
C34A C37A 1.518(15) .
C35A H35A 0.9500 .
C35A C36A 1.375(17) .
C35B H35B 0.9500 .
C35B C36B 1.3900 .
C35B C34B 1.3900 .
C36B H36B 0.9500 .
C36B N31B 1.3900 .
N31B C32B 1.3900 .
C32B H32B 0.9500 .
C32B C33B 1.3900 .
C33B H33B 0.9500 .
C33B C34B 1.3900 .
C34B C37B 1.536(17) .
C36A H36A 0.9500 .
C36A N31A 1.281(17) .
C37A O38A 1.244(15) .
C37A O39A 1.240(17) .
C37B O38B 1.262(18) .
C37B O39B 1.261(18) .
C40 C41 1.410(10) .
C40 C45 1.407(10) .
C40 C49 1.505(10) .
C41 C42 1.392(11) .
C41 C46 1.520(10) .
C42 C43 1.391(11) .
C42 C59 1.521(10) .
C43 C44 1.401(10) .
C43 C47 1.529(10) .
C44 C45 1.392(10) .
C44 C69 1.517(9) .
C45 C48 1.504(10) .
C46 H46A 0.9800 .
C46 H46B 0.9800 .
C46 H46C 0.9800 .
C47 H47A 0.9800 .
C47 H47B 0.9800 .
C47 H47C 0.9800 .
C48 H48A 0.9800 .
C48 H48B 0.9800 .
C48 H48C 0.9800 .
C49 H49A 0.9900 .
C49 H49B 0.9900 .
C49 N50 1.509(8) .
C51 H51 0.9500 .
C51 C52 1.391(9) .
C51 N50 1.343(9) .
C52 H52 0.9500 .
C52 C53 1.377(9) .
C53 C54 1.392(9) .
C53 C56 1.516(8) .
C54 H54 0.9500 .
C54 C55 1.390(9) .
C55 H55 0.9500 .
C55 N50 1.341(8) .
C56 O57 1.250(9) .
C56 O58 1.248(9) .
C59 H59A 0.9900 .
C59 H59B 0.9900 .
C59 N60 1.510(10) .
C61 H61 0.9500 .
C61 C62 1.368(14) .
C61 N60 1.338(12) .
C62 H62 0.9500 .
C62 C63 1.373(14) .
C63 C64 1.377(14) .
C63 C66 1.538(13) .
C64 H64 0.9500 .
C64 C65 1.366(12) .
C65 H65 0.9500 .
C65 N60 1.339(10) .
C66 O67 1.299(13) .
C66 O68 1.253(12) .
C69 H69A 0.9900 .
C69 H69B 0.9900 .
C69 N70 1.496(8) .
C71 H71 0.9500 .
C71 C72 1.365(10) .
C71 N70 1.341(9) .
C72 H72 0.9500 .
C72 C73 1.392(10) .
C73 C74 1.395(10) .
C73 C76 1.515(9) .
C74 H74 0.9500 .
C74 C75 1.373(10) .
C75 H75 0.9500 .
C75 N70 1.340(9) .
C76 O77 1.249(9) .
C76 O78 1.249(9) .
O1W H1WA 0.9209 .
O1W H1WB 0.9163 .
O1W Sm1 2.484(9) .
O2W H2WA 1.0515 .
O2W H2WB 1.0363 .
O2W Sm1 2.463(7) .
O3W H3WA 0.9782 .
O3W H3WB 0.9787 .
O3W Sm1 2.438(6) .
O4W H4WA 1.0506 .
O4W H4WB 1.0480 .
O4W Sm2 2.489(7) .
O5W H5WA 0.9023 .
O5W H5WB 0.9021 .
O5W Sm2 2.458(6) .
O18 Sm2 2.419(5) .
O19 Sm1 2.354(5) .
O28 Sm1 2.465(5) 2_567
O29 Sm2 2.318(6) 2_667
O38A Sm1 2.361(6) 2_557
O39A Sm2 2.371(9) 2_657
O39B Sm1 2.361(6) 2_557
O57 Sm2 2.318(5) .
O58 Sm1 2.398(5) .
O68 Sm2 2.404(6) 2_656
O77 Sm2 2.411(5) 2_666
O78 Sm1 2.323(5) 2_566
C107 F108 1.345(16) .
C107 F109 1.332(18) .
C107 F110 1.290(15) .
C107 S103 1.826(14) .
O104 S103 1.427(8) .
O105 S103 1.414(9) .
O106 S103 1.424(7) .
C13A F14A 1.53(4) .
C13A F16A 1.17(3) .
C13A F15A 1.30(3) .
C13A S9A 1.76(2) .
O10A S9A 1.464(15) .
O12A S9A 1.488(17) .
O11A S9A 1.443(10) .
C99 F100 1.280(15) .
C99 F101 1.330(13) .
C99 F102 1.347(15) .
C99 S95 1.822(13) .
O96 S95 1.428(7) .
O97 S95 1.435(9) .
O98 S95 1.432(8) .
C5B F8B 1.27(5) .
C5B F6B 1.35(5) .
C5B F7B 1.32(7) .
C5B S1B 1.90(6) .
O4B S1B 1.46(3) .
O3B S1B 1.28(4) .
O2B S1B 1.46(4) .
C5A F7A 1.29(3) .
C5A F8A 1.28(4) .
C5A F6A 1.36(4) .
C5A S1A 1.82(3) .
O4A S1A 1.419(18) .
O2A S1A 1.425(13) .
O3A S1A 1.441(14) .
C13B F14B 1.05(7) .
C13B F16B 1.39(5) .
C13B F15B 1.26(7) .
C13B S9B 1.91(6) .
O12B S9B 1.55(4) .
O10B S9B 1.46(3) .
O11B S9B 1.58(4) .
C83 F84 1.339(11) .
C83 F85 1.326(10) .
C83 F86 1.336(11) .
C83 S79 1.825(8) .
O80 S79 1.435(6) .
O81 S79 1.432(6) .
O82 S79 1.435(6) .
C91 F92 1.347(12) .
C91 F93 1.315(13) .
C91 F94 1.321(12) .
C91 S87 1.823(10) .
O88 S87 1.436(6) .
O89 S87 1.438(5) .
O90 S87 1.453(7) .

loop_
_geom_torsion_atom_site_label_1
_geom_torsion_atom_site_label_2
_geom_torsion_atom_site_label_3
_geom_torsion_atom_site_label_4
_geom_torsion
_geom_torsion_site_symmetry_4
C1 C2 C3 C4 -0.2(10) .
C1 C2 C3 C20 175.0(6) .
C1 C10 N11 C12 -7.7(11) .
C1 C10 N11 C16 172.2(7) .
C2 C1 C6 C5 -0.8(11) .
C2 C1 C6 C9 -177.9(8) .
C2 C1 C10 N11 93.3(8) .
C2 C3 C4 C5 4.1(11) .
C2 C3 C4 C8 -178.6(7) .
C2 C3 C20 N21 99.3(9) .
C3 C4 C5 C6 -6.4(12) .
C3 C4 C5 C30 165.6(8) .
C3 C20 N21 C22 -37.8(13) .
C3 C20 N21 C26 150.3(8) .
C4 C3 C20 N21 -85.5(10) .
C4 C5 C6 C1 4.8(12) .
C4 C5 C6 C9 -178.2(9) .
C4 C5 C30 N31B 85.9(13) .
C4 C5 C30 N31A 91.8(14) .
C5 C30 N31B C36B 157.7(13) .
C5 C30 N31B C32B -24.1(19) .
C5 C30 N31A C32A 23(2) .
C5 C30 N31A C36A -160.0(15) .
C6 C1 C2 C3 -1.5(10) .
C6 C1 C2 C7 174.7(7) .
C6 C1 C10 N11 -85.7(9) .
C6 C5 C30 N31B -102.1(13) .
C6 C5 C30 N31A -96.2(15) .
C7 C2 C3 C4 -176.4(7) .
C7 C2 C3 C20 -1.3(10) .
C8 C4 C5 C6 176.3(8) .
C8 C4 C5 C30 -11.7(12) .
C10 C1 C2 C3 179.5(6) .
C10 C1 C2 C7 -4.3(10) .
C10 C1 C6 C5 178.2(7) .
C10 C1 C6 C9 1.1(11) .
C12 C13 C14 C15 0.7(12) .
C12 C13 C14 C17 179.6(7) .
C13 C12 N11 C10 -179.2(7) .
C13 C12 N11 C16 0.9(12) .
C13 C14 C15 C16 -0.6(12) .
C13 C14 C17 O18 -6.4(10) .
C13 C14 C17 O19 173.5(7) .
C14 C15 C16 N11 0.6(13) .
C14 C17 O18 Sm2 176.5(4) .
C15 C14 C17 O18 172.5(7) .
C15 C14 C17 O19 -7.6(10) .
C15 C16 N11 C10 179.3(7) .
C15 C16 N11 C12 -0.8(12) .
C17 C14 C15 C16 -179.5(7) .
C20 C3 C4 C5 -171.0(7) .
C20 C3 C4 C8 6.3(11) .
C22 C23 C24 C25 -0.5(15) .
C22 C23 C24 C27 177.8(10) .
C23 C22 N21 C20 -172.7(10) .
C23 C22 N21 C26 -0.9(16) .
C23 C24 C25 C26 0.8(14) .
C23 C24 C27 O28 -14.7(14) .
C23 C24 C27 O29 159.6(9) .
C24 C25 C26 N21 -1.1(14) .
C24 C27 O28 Sm1 178.4(6) 2_567
C24 C27 O29 Sm2 121.8(10) 2_667
C25 C24 C27 O28 163.5(9) .
C25 C24 C27 O29 -22.1(12) .
C25 C26 N21 C20 173.2(9) .
C25 C26 N21 C22 1.2(14) .
C27 C24 C25 C26 -177.6(8) .
C30 C5 C6 C1 -167.1(8) .
C30 C5 C6 C9 9.9(13) .
C30 N31B C32B C33B -178(2) .
C32A C33A C34A C35A -12(2) .
C32A C33A C34A C37A 175.6(16) .
C33A C32A N31A C30 177.3(15) .
C33A C32A N31A C36A 0(3) .
C33A C34A C35A C36A 8(3) .
C33A C34A C37A O38A 16(2) .
C33A C34A C37A O39A -165.4(16) .
C34A C35A C36A N31A 1(3) .
C34A C37A O38A Sm1 158.0(9) 2_557
C35A C34A C37A O38A -155.4(16) .
C35A C34A C37A O39A 23(2) .
C35A C36A N31A C30 177.6(16) .
C35A C36A N31A C32A -6(3) .
C35B C36B N31B C30 178.3(19) .
C35B C36B N31B C32B 0.0 .
C35B C34B C37B O38B 161(2) .
C35B C34B C37B O39B -29(3) .
C36B C35B C34B C33B 0.0 .
C36B C35B C34B C37B 177(3) .
C36B N31B C32B C33B 0.0 .
N31B C32B C33B C34B 0.0 .
C32B C33B C34B C35B 0.0 .
C32B C33B C34B C37B -177(3) .
C33B C34B C37B O38B -22(4) .
C33B C34B C37B O39B 148(2) .
C34B C35B C36B N31B 0.0 .
C34B C37B O39B Sm1 -177.3(12) 2_557
C37A C34A C35A C36A 179.9(16) .
C40 C41 C42 C43 1.4(11) .
C40 C41 C42 C59 -174.3(7) .
C40 C49 N50 C51 -4.7(10) .
C40 C49 N50 C55 176.7(6) .
C41 C40 C45 C44 -2.0(10) .
C41 C40 C45 C48 176.8(6) .
C41 C40 C49 N50 -82.7(8) .
C41 C42 C43 C44 -2.5(11) .
C41 C42 C43 C47 176.6(7) .
C41 C42 C59 N60 -91.1(8) .
C42 C43 C44 C45 1.3(10) .
C42 C43 C44 C69 -174.3(6) .
C42 C59 N60 C61 -16.5(12) .
C42 C59 N60 C65 167.4(7) .
C43 C42 C59 N60 93.1(9) .
C43 C44 C45 C40 1.0(9) .
C43 C44 C45 C48 -177.9(6) .
C43 C44 C69 N70 -86.9(7) .
C44 C69 N70 C71 -40.3(9) .
C44 C69 N70 C75 143.9(6) .
C45 C40 C41 C42 0.8(10) .
C45 C40 C41 C46 -178.8(7) .
C45 C40 C49 N50 97.6(8) .
C45 C44 C69 N70 97.6(7) .
C46 C41 C42 C43 -178.9(7) .
C46 C41 C42 C59 5.3(11) .
C47 C43 C44 C45 -177.8(7) .
C47 C43 C44 C69 6.7(10) .
C49 C40 C41 C42 -178.9(6) .
C49 C40 C41 C46 1.5(11) .
C49 C40 C45 C44 177.7(6) .
C49 C40 C45 C48 -3.5(9) .
C51 C52 C53 C54 0.4(10) .
C51 C52 C53 C56 178.6(6) .
C52 C51 N50 C49 -176.9(7) .
C52 C51 N50 C55 1.6(11) .
C52 C53 C54 C55 0.4(11) .
C52 C53 C56 O57 176.0(7) .
C52 C53 C56 O58 -5.2(10) .
C53 C54 C55 N50 -0.3(11) .
C53 C56 O58 Sm1 -179.4(5) .
C54 C53 C56 O57 -5.8(10) .
C54 C53 C56 O58 173.0(7) .
C54 C55 N50 C49 177.9(7) .
C54 C55 N50 C51 -0.8(11) .
C56 C53 C54 C55 -177.8(6) .
C59 C42 C43 C44 173.3(7) .
C59 C42 C43 C47 -7.7(11) .
C61 C62 C63 C64 2.0(17) .
C61 C62 C63 C66 -178.8(10) .
C62 C61 N60 C59 -178.1(10) .
C62 C61 N60 C65 -2.0(16) .
C62 C63 C64 C65 0.0(14) .
C62 C63 C66 O67 -14.7(16) .
C62 C63 C66 O68 174.6(10) .
C63 C64 C65 N60 -3.0(13) .
C63 C66 O68 Sm2 -178.3(6) 2_656
C64 C63 C66 O67 164.5(10) .
C64 C63 C66 O68 -6.2(15) .
C64 C65 N60 C59 -179.7(7) .
C64 C65 N60 C61 4.1(13) .
C66 C63 C64 C65 -179.2(9) .
C69 C44 C45 C40 176.3(6) .
C69 C44 C45 C48 -2.5(9) .
C71 C72 C73 C74 -3.9(11) .
C71 C72 C73 C76 175.5(7) .
C72 C71 N70 C69 -174.1(7) .
C72 C71 N70 C75 1.6(11) .
C72 C73 C74 C75 2.5(11) .
C72 C73 C76 O77 0.7(10) .
C72 C73 C76 O78 -178.2(7) .
C73 C74 C75 N70 0.9(12) .
C73 C76 O77 Sm2 178.1(4) 2_666
C74 C73 C76 O77 -180.0(7) .
C74 C73 C76 O78 1.1(11) .
C74 C75 N70 C69 172.7(7) .
C74 C75 N70 C71 -3.1(11) .
C76 C73 C74 C75 -176.9(7) .
N11 C12 C13 C14 -0.9(12) .
N21 C22 C23 C24 0.6(17) .
N31A C32A C33A C34A 9(3) .
N50 C51 C52 C53 -1.4(11) .
N60 C61 C62 C63 -1.0(18) .
N70 C71 C72 C73 1.9(11) .
O19 C17 O18 Sm2 -3.4(12) .
O28 C27 O29 Sm2 -64.7(17) 2_667
O29 C27 O28 Sm1 5.3(17) 2_567
O38B C37B O39B Sm1 -10(5) 2_557
O39A C37A O38A Sm1 -20(3) 2_557
O57 C56 O58 Sm1 -0.7(12) .
O67 C66 O68 Sm2 12(2) 2_656
O78 C76 O77 Sm2 -3.2(11) 2_666
F108 C107 S103 O104 -56.0(11) .
F108 C107 S103 O105 64.5(11) .
F108 C107 S103 O106 -174.8(9) .
F109 C107 S103 O104 -176.5(8) .
F109 C107 S103 O105 -56.0(10) .
F109 C107 S103 O106 64.7(9) .
F110 C107 S103 O104 65.6(13) .
F110 C107 S103 O105 -173.9(12) .
F110 C107 S103 O106 -53.2(13) .
F14A C13A S9A O10A 56.6(17) .
F14A C13A S9A O12A 179.3(15) .
F14A C13A S9A O11A -64.8(16) .
F16A C13A S9A O10A -51(3) .
F16A C13A S9A O12A 71(3) .
F16A C13A S9A O11A -173(3) .
F15A C13A S9A O10A 163(2) .
F15A C13A S9A O12A -74(3) .
F15A C13A S9A O11A 41(3) .
F100 C99 S95 O96 -63.7(9) .
F100 C99 S95 O97 176.2(9) .
F100 C99 S95 O98 57.1(10) .
F101 C99 S95 O96 58.2(11) .
F101 C99 S95 O97 -61.9(11) .
F101 C99 S95 O98 179.0(9) .
F102 C99 S95 O96 179.3(8) .
F102 C99 S95 O97 59.2(9) .
F102 C99 S95 O98 -59.9(9) .
F8B C5B S1B O4B 50(4) .
F8B C5B S1B O3B 160(4) .
F8B C5B S1B O2B -64(4) .
F6B C5B S1B O4B 178(3) .
F6B C5B S1B O3B -72(4) .
F6B C5B S1B O2B 63(3) .
F7B C5B S1B O4B -81(3) .
F7B C5B S1B O3B 30(4) .
F7B C5B S1B O2B 165(3) .
F7A C5A S1A O4A 65(2) .
F7A C5A S1A O2A -176(2) .
F7A C5A S1A O3A -54(3) .
F8A C5A S1A O4A -55(2) .
F8A C5A S1A O2A 65(2) .
F8A C5A S1A O3A -173(2) .
F6A C5A S1A O4A -176.5(18) .
F6A C5A S1A O2A -57(2) .
F6A C5A S1A O3A 65(2) .
F84 C83 S79 O80 64.5(7) .
F84 C83 S79 O81 -176.2(6) .
F84 C83 S79 O82 -56.8(7) .
F85 C83 S79 O80 -54.5(7) .
F85 C83 S79 O81 64.8(7) .
F85 C83 S79 O82 -175.8(7) .
F86 C83 S79 O80 -176.8(6) .
F86 C83 S79 O81 -57.5(7) .
F86 C83 S79 O82 61.9(7) .
F92 C91 S87 O88 -60.9(8) .
F92 C91 S87 O89 177.6(7) .
F92 C91 S87 O90 59.1(8) .
F93 C91 S87 O88 58.7(8) .
F93 C91 S87 O89 -62.9(8) .
F93 C91 S87 O90 178.7(7) .
F94 C91 S87 O88 -179.5(7) .
F94 C91 S87 O89 58.9(8) .
F94 C91 S87 O90 -59.5(8) .

loop_
_exptl_oxdiff_crystal_face_indexfrac_h
_exptl_oxdiff_crystal_face_indexfrac_k
_exptl_oxdiff_crystal_face_indexfrac_l
_exptl_oxdiff_crystal_face_x
_exptl_oxdiff_crystal_face_y
_exptl_oxdiff_crystal_face_z
1.9961 1.0102 21.0031 -0.0392 -0.0403 -0.9795
2.0150 9.0001 0.0167 0.5772 0.7993 -0.2187
-2.0134 -9.0037 -7.0165 -0.6008 -0.6913 0.5135
-1.0158 -8.9993 1.9843 -0.6684 -0.7205 0.0946
-0.0171 -8.9976 5.9852 -0.7529 -0.6725 -0.1137
1.0140 9.0034 6.0154 0.6954 0.5970 -0.4315
0.0161 7.9960 -8.9868 0.6569 0.6543 0.2555
-1.0135 -9.0045 -8.0154 -0.7021 -0.5661 0.5157
5.9952 -1.0003 3.0048 -0.6636 0.5477 -0.3502
-5.9937 2.0009 -2.0032 0.7528 -0.4988 0.2927
1.0009 -2.0112 -21.0015 -0.3405 0.3051 0.8753

loop_
_smtbx_masks_void_nr
_smtbx_masks_void_average_x
_smtbx_masks_void_average_y
_smtbx_masks_void_average_z
_smtbx_masks_void_volume
_smtbx_masks_void_count_electrons
_smtbx_masks_void_content
1 0.515 0.329 0.252 392.2 122.6 '12x water'
2 -0.287 0.671 0.748 392.2 127.5 '12x water'
